data_4115924
loop_
_publ_author_name
'Ralf-Dieter Schnebeck'
'Eva Freisinger'
'Frank Glah\'e'
'Bernhard Lippert'

_publ_contact_author_address
; Fachbereich Chemie
  Universit\"at Dortmund
  Otto-Hahn-Str. 6
  D-44221 Dortmund
  Germany
;
_publ_contact_author_email lippert@pop.uni-dortmund.de
_publ_contact_author_fax 'Int. code + (231) 755-3797'
_publ_contact_author_name 'Prof. Bernhard Lippert'
_publ_contact_author_phone '231 755-3840'
_publ_section_title
;
 Molecular Architecture Based on Metal Triangles Derived from
 2,2'-Bipyrazine (Bpz) and EnMII (M = Pt, Pd)
;
_journal_name_full 'Journal of the American Chemical Society'
_journal_page_first 1381
_journal_page_last 1390
_journal_paper_doi 10.1021/ja9931325
_journal_volume 122
_journal_year 2000
_chemical_formula_sum 'C36 H74 F30 N31 O25 P5 Pt6'
_chemical_formula_weight 3236.65
_chemical_name_systematic
; 
 ? 
;
_space_group_IT_number 14
_symmetry_cell_setting monoclinic
_symmetry_space_group_name_Hall '-P 2ybc'
_symmetry_space_group_name_H-M 'P 1 21/c 1'
_atom_sites_solution_hydrogens geom
_atom_sites_solution_primary patterson
_atom_sites_solution_secondary difmap
_audit_creation_method SHELXL
_cell_angle_alpha 90.00
_cell_angle_beta 95.19(3)
_cell_angle_gamma 90.00
_cell_formula_units_Z 4
_cell_length_a 16.992(3)
_cell_length_b 23.817(5)
_cell_length_c 21.944(4)
_cell_measurement_reflns_used 18382
_cell_measurement_temperature 126(2)
_cell_measurement_theta_max 21.22
_cell_measurement_theta_min 2.55
_cell_volume 8844(3)
_computing_cell_refinement 'DENZO, SCALEPACK (Otwinowski, Minor, 1997)'
_computing_data_collection 'KappaCCD (Nonius BV, Netherlands)'
_computing_data_reduction 'DENZO, SCALEPACK (Otwinowski, Minor, 1997)'
_computing_molecular_graphics 'Siemens SHELXTL-PLUS(VMS)'
_computing_publication_material SHELXL-93
_computing_structure_refinement 'SHELXL-93 (Sheldrick, 1993)'
_computing_structure_solution 'SHELXS-86 (Sheldrick, 1990)'
_diffrn_ambient_temperature 126(2)
_diffrn_detector_area_resol_mean '19 vertical, 18 horizontal'
_diffrn_measurement_device Enraf-Nonius-KappaCCD
_diffrn_measurement_method
;
360 frames via \w-rotation (\D\w\=1\%) and two times 45s per frame
;
_diffrn_radiation_monochromator graphite
_diffrn_radiation_source 'fine-focus sealed tube'
_diffrn_radiation_type MoK\a
_diffrn_radiation_wavelength 0.71073
_diffrn_reflns_av_R_equivalents 0.0599
_diffrn_reflns_av_sigmaI/netI 0.0859
_diffrn_reflns_limit_h_max 17
_diffrn_reflns_limit_h_min 0
_diffrn_reflns_limit_k_max 24
_diffrn_reflns_limit_k_min -24
_diffrn_reflns_limit_l_max 22
_diffrn_reflns_limit_l_min -22
_diffrn_reflns_number 18382
_diffrn_reflns_theta_max 21.22
_diffrn_reflns_theta_min 2.55
_exptl_absorpt_coefficient_mu 9.691
_exptl_absorpt_correction_T_max 0.1955
_exptl_absorpt_correction_T_min 0.0640
_exptl_absorpt_correction_type SCALEPACK
_exptl_crystal_colour reddish-brown
_exptl_crystal_density_diffrn 2.431
_exptl_crystal_description stick
_exptl_crystal_F_000 6080
_exptl_crystal_size_max 0.63
_exptl_crystal_size_mid 0.44
_exptl_crystal_size_min 0.25
_refine_diff_density_max 3.910
_refine_diff_density_min -3.269
_refine_diff_density_rms 0.232
_refine_ls_extinction_coef 0.00003(8)
_refine_ls_extinction_expression Fc^*^=kFc[1+0.001xFc^2^\l^3^/sin(2\q)]^-1/4^
_refine_ls_extinction_method SHELXL
_refine_ls_goodness_of_fit_all 1.059
_refine_ls_goodness_of_fit_obs 1.224
_refine_ls_hydrogen_treatment 'refU, except (en) carbon atoms noref'
_refine_ls_matrix_type full
_refine_ls_number_parameters 915
_refine_ls_number_reflns 9753
_refine_ls_number_restraints 86
_refine_ls_restrained_S_all 1.236
_refine_ls_restrained_S_obs 1.416
_refine_ls_R_factor_all 0.1168
_refine_ls_R_factor_obs 0.0774
_refine_ls_shift/esd_max 3.844
_refine_ls_shift/esd_mean 0.413
_refine_ls_structure_factor_coef Fsqd
_refine_ls_weighting_details 'w=1/[\s^2^(Fo^2^)+(0.1321P)^2^+60.4330P] where P=(Fo^2^+2Fc^2^)/3'
_refine_ls_weighting_scheme calc
_refine_ls_wR_factor_all 0.2338
_refine_ls_wR_factor_obs 0.2063
_reflns_number_observed 6378
_reflns_number_total 9765
_reflns_observed_criterion >2sigma(I)
_cod_data_source_file ja9931325_4.cif
_cod_data_source_block 4
_cod_depositor_comments
;
The following automatic conversions were performed:

'_refine_ls_weighting_scheme' value 'calc
w=1/[\s^2^(Fo^2^)+(0.1321P)^2^+60.4330P] where P=(Fo^2^+2Fc^2^)/3'
was changed to 'calc'. New tag '_refine_ls_weighting_details' was
created. The value of the new tag was set to
'w=1/[\s^2^(Fo^2^)+(0.1321P)^2^+60.4330P] where P=(Fo^2^+2Fc^2^)/3'.

Automatic conversion script
Id: cif_fix_values 3143 2015-03-26 13:38:13Z robertas 
;
_cod_original_cell_volume 8844.3(29)
_cod_database_code 4115924

loop_
_symmetry_equiv_pos_as_xyz
'x, y, z'
'-x, y+1/2, -z+1/2'
'-x, -y, -z'
'x, -y-1/2, z-1/2'

loop_
_atom_site_aniso_label
_atom_site_aniso_U_11
_atom_site_aniso_U_22
_atom_site_aniso_U_33
_atom_site_aniso_U_23
_atom_site_aniso_U_13
_atom_site_aniso_U_12
Pt1 0.0492(14) 0.084(2) 0.074(2) -0.0247(14) 0.0167(12) -0.0021(12)
Pt2 0.0510(14) 0.048(2) 0.123(2) 0.0022(15) 0.0067(14) 0.0036(11)
Pt3 0.076(2) 0.0469(15) 0.062(2) -0.0047(12) 0.0290(12) -0.0060(12)
Pt4 0.174(3) 0.100(3) 0.053(2) 0.009(2) -0.010(2) -0.062(2)
Pt5 0.083(2) 0.107(3) 0.093(2) 0.022(2) -0.019(2) -0.032(2)
Pt6 0.0595(14) 0.070(2) 0.0444(14) -0.0105(12) 0.0107(10) 0.0012(12)
N11E 0.091(40) 0.126(44) 0.080(45) -0.031(37) 0.002(34) -0.014(34)
N12E 0.073(38) 0.107(42) 0.082(43) 0.017(35) 0.015(34) 0.037(33)
N21E 0.072(37) 0.068(42) 0.129(42) -0.017(35) 0.035(32) -0.013(32)
N22E 0.064(39) 0.105(43) 0.125(45) -0.015(36) 0.046(33) 0.003(34)
N31E 0.094(36) 0.071(40) 0.079(42) 0.024(33) 0.016(31) -0.016(30)
N32E 0.083(28) 0.077(32) 0.038(32) 0.003(26) 0.025(24) 0.001(24)
N41E 0.191(65) 0.206(76) 0.075(72) 0.034(59) 0.092(55) -0.011(56)
N42E 0.179(59) 0.127(63) 0.087(67) 0.023(54) 0.034(53) -0.066(51)
N52E 0.140(59) 0.154(64) 0.127(64) 0.067(53) -0.057(51) -0.054(50)
N61E 0.097(35) 0.090(38) 0.058(39) -0.027(32) 0.017(30) -0.017(30)
C12E 0.160(73) 0.150(82) 0.078(81) -0.015(65) -0.077(64) 0.024(61)
C21E 0.110(72) 0.180(76) 0.135(76) -0.051(65) 0.065(57) -0.022(58)
C22E 0.102(87) 0.182(92) 0.147(94) -0.058(72) 0.020(70) 0.001(70)
C31E 0.119(73) 0.180(84) 0.102(85) -0.007(68) 0.068(62) -0.019(64)
C32E 0.221(79) 0.170(89) 0.031(86) -0.054(71) 0.032(67) 0.034(69)
C42E 0.264(118) 0.102(120) 0.158(124) 0.057(96) -0.081(102) -0.015(96)
C61E 0.072(57) 0.143(63) 0.086(63) -0.059(52) 0.030(48) 0.028(51)
C62E 0.119(58) 0.063(66) 0.119(64) -0.021(52) 0.038(49) -0.067(51)
C51 0.106(48) 0.128(56) 0.053(54) -0.031(46) 0.062(41) -0.030(43)
C61 0.138(47) 0.053(53) 0.085(52) 0.024(43) 0.026(39) -0.031(41)
C51' 0.088(52) 0.046(57) 0.150(58) 0.010(48) -0.021(46) -0.012(43)
C61' 0.085(59) 0.091(64) 0.102(66) -0.002(50) -0.012(51) -0.043(50)
C52 0.058(56) 0.113(63) 0.117(62) 0.027(53) -0.009(49) -0.027(51)
C62 0.083(46) 0.075(53) 0.079(50) -0.001(42) -0.010(40) -0.045(40)
C52' 0.089(39) 0.061(44) 0.047(44) 0.020(36) 0.008(34) -0.021(35)
C62' 0.049(49) 0.092(58) 0.113(55) 0.022(46) -0.004(43) -0.001(44)
C53 0.150(54) 0.070(60) 0.094(60) -0.036(49) 0.083(47) -0.056(46)
C63 0.120(52) 0.053(56) 0.119(57) -0.033(46) 0.081(44) -0.038(45)
P1 0.080(13) 0.099(14) 0.073(14) -0.026(11) -0.001(10) 0.019(10)
P2 0.098(12) 0.100(14) 0.046(14) -0.005(11) 0.000(10) -0.001(10)
N10 0.097(45) 0.085(54) 0.036(51) 0.032(44) -0.029(37) -0.003(41)
O11 0.116(38) 0.073(43) 0.115(41) -0.030(35) 0.020(31) -0.044(33)
O12 0.145(49) 0.115(56) 0.125(53) 0.040(46) -0.023(39) 0.004(44)
O13 0.130(53) 0.148(58) 0.131(59) 0.010(47) 0.031(47) -0.008(43)
N20 0.166(128) 0.091(137) 0.110(117) -0.001(106) -0.020(94) -0.085(112)
O21 0.091(111) 0.145(115) 0.327(119) 0.050(94) 0.017(93) -0.062(99)
O22 0.181(84) 0.085(91) 0.178(81) 0.019(72) 0.017(62) -0.043(67)
O23 0.125(82) 0.203(91) 0.112(85) -0.029(72) 0.050(66) 0.012(72)
N30 0.092(65) 0.132(64) 0.063(72) -0.020(57) 0.034(61) -0.006(52)
O31 0.077(52) 0.189(57) 0.168(56) 0.016(44) 0.030(45) 0.017(45)
O32 0.193(64) 0.156(70) 0.083(72) 0.007(61) -0.048(60) -0.085(50)
O33 0.135(55) 0.129(59) 0.159(60) 0.028(47) 0.009(48) -0.021(46)
N40 0.063(55) 0.135(61) 0.093(53) -0.042(46) 0.028(42) 0.027(50)
O41 0.100(38) 0.123(41) 0.079(40) -0.023(32) 0.023(31) 0.002(32)
O42 0.125(42) 0.080(47) 0.132(45) -0.011(38) 0.020(32) 0.056(37)
O43 0.088(46) 0.119(49) 0.151(48) -0.002(39) 0.027(39) 0.032(40)
N50 0.064(36) 0.062(39) 0.051(33) -0.010(27) 0.008(25) 0.014(31)
O51 0.063(24) 0.044(29) 0.087(27) 0.002(22) 0.003(20) -0.003(23)
O52 0.075(25) 0.063(29) 0.057(27) 0.006(22) 0.016(20) -0.004(23)
O53 0.052(26) 0.078(26) 0.057(26) 0.003(20) 0.009(20) 0.012(20)

loop_
_atom_site_label
_atom_site_type_symbol
_atom_site_fract_x
_atom_site_fract_y
_atom_site_fract_z
_atom_site_U_iso_or_equiv
_atom_site_thermal_displace_type
_atom_site_occupancy
_atom_site_calc_flag
_atom_site_refinement_flags
_atom_site_disorder_group
Pt1 Pt 0.51325(13) 0.37279(11) 0.81660(12) 0.0684(9) Uani 1 d . .
Pt2 Pt 0.13280(13) 0.54691(10) 0.86887(14) 0.0740(10) Uani 1 d . .
Pt3 Pt 0.12930(14) 0.21736(10) 0.89801(11) 0.0603(8) Uani 1 d . .
Pt4 Pt 0.3668(2) 0.58613(15) 0.63834(13) 0.1103(14) Uani 1 d . .
Pt5 Pt -0.1257(2) 0.37262(14) 0.71272(15) 0.0960(12) Uani 1 d . .
Pt6 Pt 0.31584(13) 0.17373(10) 0.64201(10) 0.0575(8) Uani 1 d . .
N11E N 0.5715(33) 0.4225(25) 0.8765(27) 0.099(18) Uani 1 d . .
H11A H 0.6147(33) 0.4362(25) 0.8609(27) 0.163(69) Uiso 1 calc R .
H11B H 0.5407(33) 0.4515(25) 0.8855(27) 0.163(69) Uiso 1 calc R .
N12E N 0.5513(32) 0.3117(24) 0.8735(26) 0.087(16) Uani 1 d . .
H12A H 0.5092(32) 0.2949(24) 0.8879(26) 0.163(69) Uiso 1 calc R .
H12B H 0.5762(32) 0.2857(24) 0.8524(26) 0.163(69) Uiso 1 calc R .
N21E N 0.0659(31) 0.5331(25) 0.9367(25) 0.088(16) Uani 1 d . .
H21A H 0.0144(31) 0.5378(25) 0.9241(25) 0.163(69) Uiso 1 calc R .
H21B H 0.0733(31) 0.4981(25) 0.9517(25) 0.163(69) Uiso 1 calc R .
N22E N 0.2046(32) 0.5932(25) 0.9258(26) 0.096(17) Uani 1 d . .
H22A H 0.2552(32) 0.5824(25) 0.9241(26) 0.163(69) Uiso 1 calc R .
H22B H 0.2004(32) 0.6297(25) 0.9157(26) 0.163(69) Uiso 1 calc R .
N31E N 0.2113(30) 0.1716(23) 0.9510(26) 0.081(16) Uani 1 d . .
H31A H 0.2184(30) 0.1386(23) 0.9321(26) 0.163(69) Uiso 1 calc R .
H31B H 0.2577(30) 0.1901(23) 0.9532(26) 0.163(69) Uiso 1 calc R .
N32E N 0.0817(25) 0.2348(19) 0.9766(20) 0.065(13) Uani 1 d . .
H32A H 0.0742(25) 0.2719(19) 0.9810(20) 0.163(69) Uiso 1 calc R .
H32B H 0.0356(25) 0.2167(19) 0.9789(20) 0.163(69) Uiso 1 calc R .
N41E N 0.4487(46) 0.5901(35) 0.5724(37) 0.152(29) Uani 1 d . .
H41A H 0.4986(46) 0.5865(35) 0.5893(37) 0.163(69) Uiso 1 calc R .
H41B H 0.4389(46) 0.5639(35) 0.5431(37) 0.163(69) Uiso 1 calc R .
N42E N 0.3095(44) 0.6447(33) 0.5886(36) 0.130(25) Uani 1 d . .
H42A H 0.2610(44) 0.6325(33) 0.5751(36) 0.163(69) Uiso 1 calc R .
H42B H 0.3044(44) 0.6758(33) 0.6112(36) 0.163(69) Uiso 1 calc R .
N51E N -0.1890(45) 0.4225(34) 0.6545(36) 0.145(27) Uiso 1 d . .
H51A H -0.2018(45) 0.4530(34) 0.6756(36) 0.163(69) Uiso 1 calc R .
H51B H -0.1568(45) 0.4342(34) 0.6267(36) 0.163(69) Uiso 1 calc R .
N52E N -0.2005(42) 0.3140(32) 0.6764(35) 0.144(25) Uani 1 d . .
H52A H -0.1751(42) 0.2894(32) 0.6540(35) 0.163(69) Uiso 1 calc R .
H52B H -0.2229(42) 0.2953(32) 0.7059(35) 0.163(69) Uiso 1 calc R .
N61E N 0.2509(30) 0.1100(22) 0.6006(24) 0.081(15) Uani 1 d . .
H61A H 0.2404(30) 0.0842(22) 0.6287(24) 0.163(69) Uiso 1 calc R .
H61B H 0.2047(30) 0.1235(22) 0.5834(24) 0.163(69) Uiso 1 calc R .
N62E N 0.3859(25) 0.1633(19) 0.5730(20) 0.060(12) Uiso 1 d . .
H62A H 0.3920(25) 0.1963(19) 0.5540(20) 0.163(69) Uiso 1 calc R .
H62B H 0.4338(25) 0.1510(19) 0.5880(20) 0.163(69) Uiso 1 calc R .
C11E C 0.5956(69) 0.3884(51) 0.9342(56) 0.172(42) Uiso 1 d . .
H11C H 0.6453(69) 0.4030(51) 0.9529(56) 0.259 Uiso 1 calc R .
H11D H 0.5562(69) 0.3940(51) 0.9630(56) 0.259 Uiso 1 calc R .
C12E C 0.6041(55) 0.3301(41) 0.9246(45) 0.134(31) Uani 1 d . .
H12C H 0.6581(55) 0.3220(41) 0.9167(45) 0.202 Uiso 1 calc R .
H12D H 0.5926(55) 0.3098(41) 0.9611(45) 0.202 Uiso 1 calc R .
C21E C 0.0917(52) 0.5737(40) 0.9810(43) 0.138(29) Uani 1 d . .
H21C H 0.0728(52) 0.5628(40) 1.0197(43) 0.207 Uiso 1 calc R .
H21D H 0.0667(52) 0.6092(40) 0.9691(43) 0.207 Uiso 1 calc R .
C22E C 0.1781(59) 0.5833(45) 0.9911(47) 0.143(36) Uani 1 d . .
H22C H 0.2045(59) 0.5508(45) 1.0102(47) 0.214 Uiso 1 calc R .
H22D H 0.1897(59) 0.6158(45) 1.0169(47) 0.214 Uiso 1 calc R .
C31E C 0.1928(56) 0.1609(44) 1.0087(46) 0.130(31) Uani 1 d . .
H31C H 0.2402(56) 0.1550(44) 1.0360(46) 0.195 Uiso 1 calc R .
H31D H 0.1596(56) 0.1278(44) 1.0095(46) 0.195 Uiso 1 calc R .
C32E C 0.1501(56) 0.2111(44) 1.0268(45) 0.139(33) Uani 1 d . .
H32C H 0.1883(56) 0.2409(44) 1.0361(45) 0.209 Uiso 1 calc R .
H32D H 0.1260(56) 0.2026(44) 1.0641(45) 0.209 Uiso 1 calc R .
C41E C 0.4307(97) 0.6554(72) 0.5450(76) 0.312(67) Uiso 1 d . .
H41C H 0.4494(97) 0.6834(72) 0.5749(76) 0.469 Uiso 1 calc R .
H41D H 0.4565(97) 0.6615(72) 0.5078(76) 0.469 Uiso 1 calc R .
C42E C 0.3572(76) 0.6580(55) 0.5342(59) 0.181(47) Uani 1 d . .
H42C H 0.3412(76) 0.6320(55) 0.5014(59) 0.271 Uiso 1 calc R .
H42D H 0.3433(76) 0.6955(55) 0.5197(59) 0.271 Uiso 1 calc R .
C51E C -0.2600(109) 0.4030(81) 0.6213(88) 0.300(86) Uiso 1 d . .
H51C H -0.3058(109) 0.4227(81) 0.6340(88) 0.449 Uiso 1 calc R .
H51D H -0.2580(109) 0.4082(81) 0.5776(88) 0.449 Uiso 1 calc R .
C52E C -0.2624(85) 0.3466(66) 0.6361(71) 0.190(60) Uiso 1 d . .
H52C H -0.2682(85) 0.3268(66) 0.5973(71) 0.284 Uiso 1 calc R .
H52D H -0.3117(85) 0.3413(66) 0.6544(71) 0.284 Uiso 1 calc R .
C61E C 0.2971(45) 0.0823(35) 0.5508(37) 0.099(24) Uani 1 d . .
H61C H 0.3271(45) 0.0505(35) 0.5681(37) 0.148 Uiso 1 calc R .
H61D H 0.2603(45) 0.0685(35) 0.5178(37) 0.148 Uiso 1 calc R .
C62E C 0.3481(48) 0.1210(33) 0.5279(39) 0.099(25) Uani 1 d . .
H62C H 0.3190(48) 0.1415(33) 0.4949(39) 0.148 Uiso 1 calc R .
H62D H 0.3899(48) 0.1005(33) 0.5104(39) 0.148 Uiso 1 calc R .
N11 N 0.4174(35) 0.5253(26) 0.6867(27) 0.096(17) Uiso 1 d . .
C21 C 0.3763(33) 0.5077(26) 0.7376(28) 0.071(17) Uiso 1 d . .
C31 C 0.4075(33) 0.4628(25) 0.7705(28) 0.064(16) Uiso 1 d . .
H31 H 0.3778(33) 0.4491(25) 0.8008(28) 0.069(38) Uiso 1 calc R .
N41 N 0.4757(29) 0.4363(21) 0.7640(24) 0.076(14) Uiso 1 d . .
C51 C 0.5130(43) 0.4554(32) 0.7138(33) 0.092(21) Uani 1 d . .
H51 H 0.5579(43) 0.4370(32) 0.7028(33) 0.069(38) Uiso 1 calc R .
C61 C 0.4845(40) 0.5004(31) 0.6808(33) 0.091(20) Uani 1 d . .
H61 H 0.5155(40) 0.5145(31) 0.6515(33) 0.069(38) Uiso 1 calc R .
N11' N 0.2912(35) 0.5809(26) 0.7027(27) 0.088(16) Uiso 1 d . .
C21' C 0.3048(37) 0.5366(28) 0.7437(30) 0.072(18) Uiso 1 d . .
C31' C 0.2616(31) 0.5286(26) 0.7910(27) 0.064(16) Uiso 1 d . .
H31' H 0.2755(31) 0.4996(26) 0.8182(27) 0.069(38) Uiso 1 calc R .
N41' N 0.1998(29) 0.5603(23) 0.8008(24) 0.074(14) Uiso 1 d . .
C51' C 0.1854(45) 0.6035(33) 0.7585(35) 0.097(22) Uani 1 d . .
H51' H 0.1438(45) 0.6282(33) 0.7627(35) 0.069(38) Uiso 1 calc R .
C61' C 0.2344(47) 0.6109(35) 0.7079(40) 0.094(25) Uani 1 d . .
H61' H 0.2219(47) 0.6389(35) 0.6792(40) 0.069(38) Uiso 1 calc R .
N12 N -0.0479(33) 0.4296(28) 0.7482(27) 0.088(17) Uiso 1 d . .
C22 C 0.0071(36) 0.4082(27) 0.7912(29) 0.070(17) Uiso 1 d . .
C32 C 0.0603(33) 0.4413(24) 0.8217(27) 0.067(16) Uiso 1 d . .
H32 H 0.1000(33) 0.4245(24) 0.8474(27) 0.069(38) Uiso 1 calc R .
N42 N 0.0594(30) 0.4995(23) 0.8172(25) 0.073(15) Uiso 1 d . .
C52 C 0.0060(45) 0.5161(37) 0.7703(36) 0.097(24) Uani 1 d . .
H52 H 0.0072(45) 0.5537(37) 0.7592(36) 0.069(38) Uiso 1 calc R .
C62 C -0.0685(41) 0.2672(30) 0.7841(32) 0.080(20) Uani 1 d . .
H62 H -0.1134(41) 0.2485(30) 0.7676(32) 0.069(38) Uiso 1 calc R .
N12' N -0.0610(28) 0.3226(22) 0.7680(23) 0.073(14) Uiso 1 d . .
C22' C 0.0051(32) 0.3466(25) 0.8019(27) 0.061(16) Uiso 1 d . .
C32' C 0.0574(32) 0.3173(23) 0.8406(25) 0.056(15) Uiso 1 d . .
H32' H 0.1004(32) 0.3354(23) 0.8613(25) 0.069(38) Uiso 1 calc R .
N42' N 0.0464(25) 0.2627(19) 0.8485(20) 0.053(12) Uiso 1 d . .
C52' C -0.0172(34) 0.2377(28) 0.8213(28) 0.066(17) Uani 1 d . .
H52' H -0.0260(34) 0.1998(28) 0.8280(28) 0.069(38) Uiso 1 calc R .
C62' C -0.0481(42) 0.4837(32) 0.7387(34) 0.085(21) Uani 1 d . .
H62' H -0.0854(42) 0.4997(32) 0.7103(34) 0.069(38) Uiso 1 calc R .
N13 N 0.2523(27) 0.1824(20) 0.7129(21) 0.058(12) Uiso 1 d . .
C23 C 0.2782(29) 0.2226(22) 0.7538(25) 0.053(14) Uiso 1 d . .
C33 C 0.2432(28) 0.2337(23) 0.8072(24) 0.057(14) Uiso 1 d . .
H33 H 0.2629(28) 0.2620(23) 0.8335(24) 0.069(38) Uiso 1 calc R .
N43 N 0.1780(27) 0.2020(21) 0.8210(22) 0.061(13) Uiso 1 d . .
C53 C 0.1466(47) 0.1629(33) 0.7756(35) 0.100(24) Uani 1 d . .
H53 H 0.0987(47) 0.1446(33) 0.7783(35) 0.069(38) Uiso 1 calc R .
C63 C 0.1940(41) 0.1538(34) 0.7258(35) 0.093(22) Uani 1 d . .
H63 H 0.1801(41) 0.1235(34) 0.7004(35) 0.069(38) Uiso 1 calc R .
N13' N 0.3758(24) 0.2387(19) 0.6856(21) 0.055(12) Uiso 1 d . .
C23' C 0.3500(30) 0.2527(24) 0.7363(25) 0.057(15) Uiso 1 d . .
C33' C 0.3886(31) 0.2949(23) 0.7737(27) 0.054(15) Uiso 1 d . .
H33' H 0.3660(31) 0.3060(23) 0.8088(27) 0.069(38) Uiso 1 calc R .
N43' N 0.4550(24) 0.3191(18) 0.7610(20) 0.054(12) Uiso 1 d . .
C53' C 0.4769(37) 0.2994(27) 0.7059(29) 0.071(18) Uiso 1 d . .
H53' H 0.5231(37) 0.3151(27) 0.6936(29) 0.069(38) Uiso 1 calc R .
C63' C 0.4429(32) 0.2621(25) 0.6679(29) 0.064(16) Uiso 1 d . .
H63' H 0.4634(32) 0.2524(25) 0.6315(29) 0.069(38) Uiso 1 calc R .
P1 P 0.6369(11) 0.1906(9) 0.6175(10) 0.084(5) Uani 1 d . .
F11 F 0.6236(26) 0.2322(20) 0.6695(22) 0.127(14) Uiso 1 d . .
F12 F 0.5480(31) 0.1770(22) 0.6029(24) 0.144(18) Uiso 1 d . .
F13 F 0.7265(35) 0.2017(26) 0.6273(29) 0.160(21) Uiso 1 d . .
F14 F 0.6446(39) 0.1431(32) 0.5676(33) 0.100(21) Uiso 0.60 d P .
F14A F 0.6794(77) 0.1948(59) 0.5601(63) 0.138(42) Uiso 0.40 d P .
F15 F 0.6575(36) 0.1374(28) 0.6614(30) 0.178(22) Uiso 1 d . .
F16 F 0.6099(35) 0.2409(26) 0.5702(29) 0.167(21) Uiso 1 d . .
P2 P 0.1964(11) 0.1171(8) 0.1960(9) 0.082(5) Uani 1 d . .
F21 F 0.1625(27) 0.0614(21) 0.2226(22) 0.129(15) Uiso 1 d . .
F22 F 0.2230(30) 0.1761(23) 0.1674(25) 0.143(18) Uiso 1 d . .
F23 F 0.1837(43) 0.1523(34) 0.2522(36) 0.210(29) Uiso 1 d . .
F24 F 0.1028(46) 0.1315(34) 0.1836(42) 0.110(25) Uiso 0.60 d P .
F24A F 0.1332(71) 0.1150(48) 0.1454(58) 0.112(36) Uiso 0.40 d P .
F25 F 0.2912(51) 0.1110(37) 0.2104(47) 0.126(29) Uiso 0.60 d P .
F25A F 0.2698(68) 0.1077(49) 0.2447(60) 0.096(37) Uiso 0.40 d P .
F26 F 0.1921(51) 0.0953(37) 0.1282(39) 0.123(25) Uiso 0.60 d P .
F26A F 0.2433(68) 0.0658(51) 0.1557(54) 0.103(35) Uiso 0.40 d P .
P3 P -0.0029(23) 0.1975(18) 0.6431(19) 0.170(12) Uiso 1 d . .
F31 F 0.0189(41) 0.2481(32) 0.6870(33) 0.204(27) Uiso 1 d . .
F32 F -0.0074(52) 0.2317(41) 0.5822(44) 0.270(38) Uiso 1 d . .
F33 F -0.0856(50) 0.2025(37) 0.6591(42) 0.134(28) Uiso 0.60 d P .
F33A F -0.0890(79) 0.1869(59) 0.6025(69) 0.146(46) Uiso 0.40 d P .
F34 F 0.0006(35) 0.1605(27) 0.7052(30) 0.177(22) Uiso 1 d . .
F35 F 0.0986(51) 0.1962(39) 0.6372(40) 0.247(36) Uiso 1 d . .
F36 F 0.0109(59) 0.1366(47) 0.6187(50) 0.273(43) Uiso 1 d . .
P4 P 0.8380(26) 0.2394(20) 0.4459(22) 0.201(15) Uiso 1 d D .
F41 F 0.8886(59) 0.1923(37) 0.4080(42) 0.296(44) Uiso 1 d D .
F42 F 0.8358(45) 0.2880(29) 0.3908(31) 0.215(30) Uiso 1 d D .
F43 F 0.8353(68) 0.1999(44) 0.5088(39) 0.323(52) Uiso 1 d D .
F44 F 0.7392(35) 0.2380(64) 0.4383(69) 0.198(55) Uiso 0.50 d PD .
F45 F 0.9360(34) 0.2490(53) 0.4564(55) 0.345(53) Uiso 1 d D .
F46 F 0.8155(75) 0.2925(42) 0.4913(50) 0.391(61) Uiso 1 d D .
F44A F 0.7892(76) 0.1954(47) 0.3961(51) 0.223(49) Uiso 0.50 d PD .
P5 P 0.3508(32) 0.0369(20) 0.9875(24) 0.132(18) Uiso 0.50 d PD .
F51 F 0.3820(45) 0.0269(35) 0.9209(30) 0.118(25) Uiso 0.50 d PD .
F52 F 0.3731(40) 0.1027(24) 0.9935(32) 0.113(20) Uiso 0.50 d PD .
F53 F 0.4410(41) 0.0319(50) 1.0180(54) 0.171(37) Uiso 0.50 d PD .
F54 F 0.3225(73) 0.0562(54) 1.0525(41) 0.172(47) Uiso 0.50 d PD .
F55 F 0.2656(65) 0.0408(72) 0.9480(64) 0.234(67) Uiso 0.50 d PD .
F56 F 0.3860(186) -0.0242(60) 0.9727(145) 0.131(111) Uiso 0.20 d PD .
F56A F 0.3327(79) -0.0292(33) 0.9939(62) 0.086(39) Uiso 0.30 d PD .
P6 P 0.4271(27) 0.1063(23) 1.0638(24) 0.135(16) Uiso 0.50 d PD .
F61 F 0.3837(76) 0.1672(39) 1.0769(66) 0.197(52) Uiso 0.50 d PD .
F62 F 0.3958(57) 0.1045(44) 1.1334(34) 0.164(34) Uiso 0.50 d PD .
F63 F 0.5169(31) 0.1137(27) 1.1002(29) 0.124(19) Uiso 0.50 d PD .
F64 F 0.4738(99) 0.1648(48) 1.0459(86) 0.340(76) Uiso 0.50 d PD .
F65 F 0.4102(93) 0.0372(35) 1.0620(77) 0.251(61) Uiso 0.50 d PD .
F66 F 0.4524(90) 0.0926(71) 0.9938(45) 0.266(57) Uiso 0.50 d PD .
N10 N 0.0982(40) 0.1112(33) 0.4950(34) 0.074(17) Uani 1 d . .
O11 O 0.1314(31) 0.1525(25) 0.5168(25) 0.101(16) Uani 1 d . .
O12 O 0.1103(36) 0.0648(33) 0.5128(30) 0.130(20) Uani 1 d . .
O13 O 0.0519(43) 0.1159(28) 0.4504(37) 0.135(22) Uani 1 d . .
N20 N 0.1280(92) 0.0127(70) 0.6455(65) 0.124(44) Uani 0.75 d P .
O21 O 0.2050(81) 0.0168(54) 0.6707(59) 0.188(47) Uani 0.75 d P .
O22 O 0.0980(60) 0.0595(49) 0.6466(47) 0.148(34) Uani 0.75 d P .
O23 O 0.0889(59) -0.0336(47) 0.6304(46) 0.145(34) Uani 0.75 d P .
N30 N 0.4016(54) 0.2504(36) 0.4532(46) 0.094(24) Uani 1 d . .
O31 O 0.4569(43) 0.2240(30) 0.4705(31) 0.144(22) Uani 1 d . .
O32 O 0.3938(45) 0.2657(35) 0.4016(43) 0.148(28) Uani 1 d . .
O33 O 0.3481(43) 0.2582(30) 0.4866(34) 0.141(23) Uani 1 d . .
N40 N 0.6937(45) 0.2572(36) 0.7885(33) 0.096(19) Uani 1 d . .
O41 O 0.6428(32) 0.2294(23) 0.8157(25) 0.100(16) Uani 1 d . .
O42 O 0.6790(32) 0.3087(29) 0.7758(26) 0.112(17) Uani 1 d . .
O43 O 0.7504(37) 0.2329(26) 0.7720(28) 0.118(19) Uani 1 d . .
N50 N 0.2706(31) 0.1160(24) 0.3827(21) 0.059(12) Uani 1 d . .
O51 O 0.2326(22) 0.0711(18) 0.3885(17) 0.065(10) Uani 1 d . .
O52 O 0.2356(22) 0.1611(19) 0.3868(18) 0.065(11) Uani 1 d . .
O53 O 0.3421(24) 0.1147(15) 0.3718(17) 0.062(10) Uani 1 d . .
N60 N 0.5909(36) 0.0078(22) 0.5635(34) 0.187(20) Uiso 1 d D .
O61 O 0.6622(37) 0.0202(33) 0.5583(45) 0.187(20) Uiso 0.80 d PD .
O62 O 0.6052(86) 0.0301(49) 0.6152(41) 0.187(20) Uiso 0.50 d PD .
O63 O 0.5339(69) -0.0151(47) 0.5331(61) 0.187(20) Uiso 0.50 d PD .
O61A O 0.6400(70) 0.0028(39) 0.5237(43) 0.187(20) Uiso 0.60 d PD .
O62A O 0.5227(45) 0.0128(56) 0.5800(61) 0.187(20) Uiso 0.60 d PD .
N70 N 0.7155(14) 0.0066(24) 0.2606(40) 0.093(67) Uiso 0.25 d PD .
O71 O 0.7081(46) 0.0588(24) 0.2586(72) 0.091(60) Uiso 0.25 d PD .
O72 O 0.7609(62) -0.0176(43) 0.2273(63) 0.085(52) Uiso 0.25 d PD .
O73 O 0.6772(68) -0.0215(47) 0.2960(69) 0.111(70) Uiso 0.25 d PD .
N70A N 1.0001(17) 0.0954(28) 0.8748(36) 0.223(54) Uiso 0.50 d PD 1
O71A O 0.9654(33) 0.1091(38) 0.8297(34) 0.101(30) Uiso 0.50 d PD 1
O72A O 1.0562(46) 0.0678(65) 0.8731(61) 0.229(95) Uiso 0.50 d PD 1
O73A O 0.9807(64) 0.1104(64) 0.9215(34) 0.285(70) Uiso 0.50 d PD 1
O7WA O 1.0082(79) 0.0936(57) 0.8476(66) 0.168(42) Uiso 0.50 d P 2
N70B N 0.7139(22) -0.0813(20) 0.1611(25) 0.182(29) Uiso 0.50 d PD .
O71B O 0.7118(34) -0.0867(43) 0.1089(37) 0.191(34) Uiso 0.50 d PD .
O72B O 0.7640(41) -0.0555(34) 0.1877(33) 0.191(28) Uiso 0.50 d PD .
O73B O 0.6650(51) -0.1025(51) 0.1882(40) 0.334(60) Uiso 0.50 d PD .
O1W O 0.5007(37) 0.1670(27) 0.7578(29) 0.148(21) Uiso 1 d . .
O2W O 0.4301(66) 0.1360(49) 0.8548(54) 0.047(37) Uiso 0.50 d P .
O3W O 0.4814(41) 0.0777(31) 0.6757(33) 0.173(25) Uiso 1 d . .
O5W O 0.8213(66) 0.0895(51) 0.9403(55) 0.130(38) Uiso 0.50 d P .
O6W O 0.7495(95) 0.1033(71) 0.3408(78) 0.274(62) Uiso 0.50 d P .

loop_
_atom_type_symbol
_atom_type_description
_atom_type_scat_dispersion_real
_atom_type_scat_dispersion_imag
_atom_type_scat_source
C C 0.0033 0.0016 'International Tables Vol C Tables 4.2.6.8 and 6.1.1.4'
H H 0.0000 0.0000 'International Tables Vol C Tables 4.2.6.8 and 6.1.1.4'
N N 0.0061 0.0033 'International Tables Vol C Tables 4.2.6.8 and 6.1.1.4'
O O 0.0106 0.0060 'International Tables Vol C Tables 4.2.6.8 and 6.1.1.4'
F F 0.0171 0.0103 'International Tables Vol C Tables 4.2.6.8 and 6.1.1.4'
P P 0.1023 0.0942 'International Tables Vol C Tables 4.2.6.8 and 6.1.1.4'
Pt Pt -1.7033 8.3905 'International Tables Vol C Tables 4.2.6.8 and 6.1.1.4'

loop_
_geom_angle_atom_site_label_1
_geom_angle_atom_site_label_2
_geom_angle_atom_site_label_3
_geom_angle
_geom_angle_site_symmetry_3
N41 Pt1 N43' 91.0(20) .
N41 Pt1 N11E 92.7(23) .
N43' Pt1 N11E 176.1(22) .
N41 Pt1 N12E 176.8(23) .
N43' Pt1 N12E 91.7(22) .
N11E Pt1 N12E 84.6(25) .
N42 Pt2 N41' 92.0(21) .
N42 Pt2 N21E 87.8(23) .
N41' Pt2 N21E 179.7(23) .
N42 Pt2 N22E 176.6(23) .
N41' Pt2 N22E 91.3(22) .
N21E Pt2 N22E 88.9(24) .
N43 Pt3 N42' 88.0(18) .
N43 Pt3 N32E 178.5(20) .
N42' Pt3 N32E 92.1(18) .
N43 Pt3 N31E 94.0(21) .
N42' Pt3 N31E 178.0(20) .
N32E Pt3 N31E 85.9(20) .
N11 Pt4 N11' 81.3(25) .
N11 Pt4 N42E 176.4(29) .
N11' Pt4 N42E 96.8(29) .
N11 Pt4 N41E 97.0(29) .
N11' Pt4 N41E 178.3(28) .
N42E Pt4 N41E 84.9(32) .
N12' Pt5 N52E 97.1(27) .
N12' Pt5 N12 81.8(25) .
N52E Pt5 N12 178.1(27) .
N12' Pt5 N51E 178.1(27) .
N52E Pt5 N51E 82.7(33) .
N12 Pt5 N51E 98.4(30) .
N13 Pt6 N62E 176.7(18) .
N13 Pt6 N13' 80.6(18) .
N62E Pt6 N13' 98.1(17) .
N13 Pt6 N61E 96.7(20) .
N62E Pt6 N61E 84.6(19) .
N13' Pt6 N61E 177.1(19) .
C11E N11E Pt1 108.4(56) .
C11E N11E H11A 110.3(50) .
Pt1 N11E H11A 109.6(17) .
C11E N11E H11B 110.0(51) .
Pt1 N11E H11B 110.1(17) .
H11A N11E H11B 108.48(10) .
C12E N12E Pt1 114.2(52) .
C12E N12E H12A 108.0(44) .
Pt1 N12E H12A 108.7(16) .
C12E N12E H12B 108.9(45) .
Pt1 N12E H12B 109.0(16) .
H12A N12E H12B 107.82(7) .
C21E N21E Pt2 103.9(49) .
C21E N21E H21A 111.8(43) .
Pt2 N21E H21A 110.3(16) .
C21E N21E H21B 112.3(45) .
Pt2 N21E H21B 110.1(17) .
H21A N21E H21B 108.51(9) .
C22E N22E Pt2 106.3(50) .
C22E N22E H22A 113.3(44) .
Pt2 N22E H22A 109.7(16) .
C22E N22E H22B 109.0(47) .
Pt2 N22E H22B 110.0(17) .
H22A N22E H22B 108.55(12) .
C31E N31E Pt3 115.2(53) .
C31E N31E H31A 107.9(51) .
Pt3 N31E H31A 108.0(16) .
C31E N31E H31B 108.8(48) .
Pt3 N31E H31B 109.0(15) .
H31A N31E H31B 107.62(9) .
C32E N32E Pt3 101.0(41) .
C32E N32E H32A 112.4(41) .
Pt3 N32E H32A 111.6(13) .
C32E N32E H32B 111.4(38) .
Pt3 N32E H32B 111.1(13) .
H32A N32E H32B 109.2 .
C41E N41E Pt4 100.3(68) .
C41E N41E H41A 115.4(65) .
Pt4 N41E H41A 111.4(23) .
C41E N41E H41B 106.5(65) .
Pt4 N41E H41B 112.8(22) .
H41A N41E H41B 110.13(6) .
C42E N42E Pt4 107.9(62) .
C42E N42E H42A 109.3(57) .
Pt4 N42E H42A 110.9(22) .
C42E N42E H42B 110.3(58) .
Pt4 N42E H42B 110.0(23) .
H42A N42E H42B 108.47(6) .
C51E N51E Pt5 121.1(94) .
C51E N51E H51A 103.7(85) .
Pt5 N51E H51A 107.6(23) .
C51E N51E H51B 106.2(85) .
Pt5 N51E H51B 109.8(23) .
H51A N51E H51B 107.63(14) .
C52E N52E Pt5 104.9(72) .
C52E N52E H52A 110.7(66) .
Pt5 N52E H52A 110.9(22) .
C52E N52E H52B 113.5(64) .
Pt5 N52E H52B 108.3(22) .
H52A N52E H52B 108.52(9) .
C61E N61E Pt6 110.1(40) .
C61E N61E H61A 111.0(36) .
Pt6 N61E H61A 109.0(15) .
C61E N61E H61B 109.2(35) .
Pt6 N61E H61B 109.6(15) .
H61A N61E H61B 108.02(5) .
C62E N62E Pt6 109.1(39) .
C62E N62E H62A 110.0(36) .
Pt6 N62E H62A 109.7(13) .
C62E N62E H62B 109.3(34) .
Pt6 N62E H62B 110.2(12) .
H62A N62E H62B 108.54(7) .
C12E C11E N11E 114.8(95) .
C12E C11E H11C 108.1(66) .
N11E C11E H11C 108.3(49) .
C12E C11E H11D 109.5(65) .
N11E C11E H11D 108.5(50) .
H11C C11E H11D 107.39(10) .
N12E C12E C11E 110.6(89) .
N12E C12E H12C 109.2(44) .
C11E C12E H12C 110.2(64) .
N12E C12E H12D 110.6(44) .
C11E C12E H12D 108.1(66) .
H12C C12E H12D 108.0 .
N21E C21E C22E 116.7(79) .
N21E C21E H21C 105.4(44) .
C22E C21E H21C 108.9(55) .
N21E C21E H21D 109.8(44) .
C22E C21E H21D 108.0(57) .
H21C C21E H21D 107.7 .
C21E C22E N22E 104.5(76) .
C21E C22E H22C 110.6(56) .
N22E C22E H22C 109.1(46) .
C21E C22E H22D 112.4(57) .
N22E C22E H22D 111.0(46) .
H22C C22E H22D 109.3(2) .
N31E C31E C32E 105.1(84) .
N31E C31E H31C 111.2(47) .
C32E C31E H31C 110.6(55) .
N31E C31E H31D 111.3(49) .
C32E C31E H31D 109.6(55) .
H31C C31E H31D 108.90(8) .
C31E C32E N32E 116.0(78) .
C31E C32E H32C 107.5(55) .
N32E C32E H32C 108.0(39) .
C31E C32E H32D 110.0(57) .
N32E C32E H32D 107.5(37) .
H32C C32E H32D 107.50(9) .
C42E C41E N41E 104.9(100) .
C42E C41E H41C 102.7(100) .
N41E C41E H41C 103.5(65) .
C42E C41E H41D 122.8(100) .
N41E C41E H41D 112.8(62) .
H41C C41E H41D 108.1(3) .
C41E C42E N42E 115.6(100) .
C41E C42E H42C 105.2(100) .
N42E C42E H42C 111.6(58) .
C41E C42E H42D 103.4(100) .
N42E C42E H42D 111.5(57) .
H42C C42E H42D 109.05(10) .
C52E C51E N51E 103.7(100) .
C52E C51E H51C 112.4(100) .
N51E C51E H51C 113.9(85) .
C52E C51E H51D 107.5(100) .
N51E C51E H51D 111.3(85) .
H51C C51E H51D 107.8 .
C51E C52E N52E 126.6(100) .
C51E C52E H52C 108.2(100) .
N52E C52E H52C 105.7(66) .
C51E C52E H52D 103.8(100) .
N52E C52E H52D 104.3(65) .
H52C C52E H52D 106.83(15) .
C62E C61E N61E 110.0(66) .
C62E C61E H61C 107.9(48) .
N61E C61E H61C 109.2(36) .
C62E C61E H61D 111.3(49) .
N61E C61E H61D 109.7(35) .
H61C C61E H61D 108.55(8) .
C61E C62E N62E 116.7(70) .
C61E C62E H62C 105.8(48) .
N62E C62E H62C 107.6(36) .
C61E C62E H62D 109.8(47) .
N62E C62E H62D 109.2(35) .
H62C C62E H62D 107.21(9) .
C61 N11 C21 115.9(62) .
C61 N11 Pt4 129.2(54) .
C21 N11 Pt4 114.8(44) .
C31 C21 C21' 128.7(59) .
C31 C21 N11 116.5(55) .
C21' C21 N11 114.6(58) .
N41 C31 C21 127.5(59) .
N41 C31 H31 116.8(36) .
C21 C31 H31 115.7(35) .
C31 N41 C51 112.9(57) .
C31 N41 Pt1 122.4(44) .
C51 N41 Pt1 124.5(46) .
C61 C51 N41 120.9(69) .
C61 C51 H51 120.2(44) .
N41 C51 H51 118.9(39) .
C51 C61 N11 125.4(73) .
C51 C61 H61 116.9(44) .
N11 C61 H61 117.7(44) .
C61' N11' C21' 118.2(69) .
C61' N11' Pt4 126.7(61) .
C21' N11' Pt4 115.1(47) .
C31' C21' N11' 122.5(62) .
C31' C21' C21 122.8(63) .
N11' C21' C21 113.7(59) .
C21' C31' N41' 122.9(61) .
C21' C31' H31' 118.9(39) .
N41' C31' H31' 118.2(37) .
C31' N41' C51' 114.0(58) .
C31' N41' Pt2 123.2(45) .
C51' N41' Pt2 122.8(47) .
C61' C51' N41' 121.2(72) .
C61' C51' H51' 119.8(48) .
N41' C51' H51' 118.9(40) .
N11' C61' C51' 121.0(84) .
N11' C61' H61' 120.5(52) .
C51' C61' H61' 118.4(47) .
C62' N12 C22 118.1(65) .
C62' N12 Pt5 127.9(55) .
C22 N12 Pt5 113.7(49) .
C32 C22 N12 121.1(62) .
C32 C22 C22' 121.9(58) .
N12 C22 C22' 117.0(58) .
C22 C32 N42 123.5(59) .
C22 C32 H32 118.1(38) .
N42 C32 H32 118.4(34) .
C52 N42 C32 110.1(60) .
C52 N42 Pt2 127.8(52) .
C32 N42 Pt2 122.0(44) .
C62' C52 N42 126.9(80) .
C62' C52 H52 117.2(50) .
N42 C52 H52 115.9(44) .
C52' C62 N12' 126.2(66) .
C52' C62 H62 118.2(41) .
N12' C62 H62 115.6(38) .
C62 N12' C22' 110.0(54) .
C62 N12' Pt5 132.9(46) .
C22' N12' Pt5 117.0(40) .
N12' C22' C32' 124.3(55) .
N12' C22' C22 110.2(51) .
C32' C22' C22 125.4(55) .
N42' C32' C22' 119.4(53) .
N42' C32' H32' 120.4(32) .
C22' C32' H32' 120.2(35) .
C32' N42' C52' 120.0(51) .
C32' N42' Pt3 119.7(38) .
C52' N42' Pt3 120.3(41) .
C62 C52' N42' 119.8(62) .
C62 C52' H52' 120.1(41) .
N42' C52' H52' 120.1(35) .
N12 C62' C52 119.5(76) .
N12 C62' H62' 118.9(45) .
C52 C62' H62' 121.6(50) .
C63 N13 C23 116.7(57) .
C63 N13 Pt6 128.0(49) .
C23 N13 Pt6 115.2(37) .
N13 C23 C33 123.7(49) .
N13 C23 C23' 113.1(47) .
C33 C23 C23' 123.2(50) .
C23 C33 N43 119.3(51) .
C23 C33 H33 120.3(31) .
N43 C33 H33 120.4(31) .
C33 N43 C53 117.0(53) .
C33 N43 Pt3 119.1(39) .
C53 N43 Pt3 123.8(44) .
N43 C53 C63 115.5(68) .
N43 C53 H53 121.2(38) .
C63 C53 H53 123.2(45) .
N13 C63 C53 126.8(76) .
N13 C63 H63 116.1(44) .
C53 C63 H63 117.0(46) .
C23' N13' C63' 120.2(51) .
C23' N13' Pt6 114.3(37) .
C63' N13' Pt6 125.1(39) .
N13' C23' C33' 120.9(51) .
N13' C23' C23 116.7(50) .
C33' C23' C23 122.4(49) .
N43' C33' C23' 123.1(53) .
N43' C33' H33' 118.8(32) .
C23' C33' H33' 118.1(31) .
C33' N43' C53' 110.0(50) .
C33' N43' Pt1 122.9(38) .
C53' N43' Pt1 127.1(39) .
C63' C53' N43' 130.3(62) .
C63' C53' H53' 114.6(39) .
N43' C53' H53' 115.1(33) .
C53' C63' N13' 115.5(58) .
C53' C63' H63' 123.2(39) .
N13' C63' H63' 121.3(33) .
F14A P1 F12 111.9(55) .
F14A P1 F15 117.1(58) .
F12 P1 F15 96.6(31) .
F14A P1 F11 133.3(58) .
F12 P1 F11 94.8(28) .
F15 P1 F11 95.7(31) .
F14A P1 F13 64.1(52) .
F12 P1 F13 175.5(34) .
F15 P1 F13 83.9(33) .
F11 P1 F13 89.7(30) .
F14A P1 F16 63.1(52) .
F12 P1 F16 79.0(29) .
F15 P1 F16 175.0(34) .
F11 P1 F16 87.0(29) .
F13 P1 F16 100.3(33) .
F14A P1 F14 52.9(53) .
F12 P1 F14 81.3(33) .
F15 P1 F14 80.0(36) .
F11 P1 F14 173.7(35) .
F13 P1 F14 94.4(35) .
F16 P1 F14 96.9(36) .
P1 F13 F14A 57.0(52) .
F14A F14 P1 60.7(64) .
F14 F14A P1 66.4(69) .
F14 F14A F16 105.0(88) .
P1 F14A F16 61.9(55) .
F14 F14A F13 99.5(92) .
P1 F14A F13 58.9(54) .
F16 F14A F13 96.4(81) .
F14A F16 P1 55.1(53) .
F24A P2 F23 118.8(60) .
F24A P2 F26 46.2(50) .
F23 P2 F26 162.0(47) .
F24A P2 F21 89.1(48) .
F23 P2 F21 94.6(35) .
F26 P2 F21 94.9(37) .
F24A P2 F25 142.0(65) .
F23 P2 F25 95.9(45) .
F26 P2 F25 96.6(48) .
F21 P2 F25 104.0(39) .
F24A P2 F24 41.0(46) .
F23 P2 F24 79.2(42) .
F26 P2 F24 87.1(43) .
F21 P2 F24 81.6(33) .
F25 P2 F24 172.9(44) .
F24A P2 F22 87.0(48) .
F23 P2 F22 84.4(36) .
F26 P2 F22 84.9(37) .
F21 P2 F22 174.8(28) .
F25 P2 F22 81.2(38) .
F24 P2 F22 93.2(35) .
F24A P2 F25A 168.4(67) .
F23 P2 F25A 72.0(52) .
F26 P2 F25A 124.0(58) .
F21 P2 F25A 85.5(49) .
F25 P2 F25A 31.5(44) .
F24 P2 F25A 147.3(60) .
F22 P2 F25A 98.9(50) .
F24A P2 F26A 86.0(62) .
F23 P2 F26A 154.4(52) .
F26 P2 F26A 43.3(41) .
F21 P2 F26A 78.3(42) .
F25 P2 F26A 62.8(48) .
F24 P2 F26A 123.2(50) .
F22 P2 F26A 104.8(44) .
F25A P2 F26A 82.8(60) .
F24A F24 P2 62.0(78) .
F24 F24A F26 148.0(100) .
F24 F24A P2 77.0(85) .
F26 F24A P2 71.2(73) .
F25A F25 P2 72.0(100) .
F25 F25A P2 76.6(100) .
F26A F26 F24A 129.9(100) .
F26A F26 P2 75.7(72) .
F24A F26 P2 62.6(71) .
F26 F26A P2 61.0(65) .
F33 P3 F36 109.1(58) .
F33 P3 F31 88.2(49) .
F36 P3 F31 152.3(57) .
F33 P3 F32 100.8(53) .
F36 P3 F32 100.8(57) .
F31 P3 F32 96.7(48) .
F33 P3 F34 78.9(45) .
F36 P3 F34 77.8(48) .
F31 P3 F34 84.9(40) .
F32 P3 F34 178.3(52) .
F33 P3 F33A 48.1(52) .
F36 P3 F33A 80.1(63) .
F31 P3 F33A 126.5(62) .
F32 P3 F33A 69.4(59) .
F34 P3 F33A 109.3(59) .
F33 P3 F35 169.9(56) .
F36 P3 F35 77.2(49) .
F31 P3 F35 83.1(43) .
F32 P3 F35 85.3(46) .
F34 P3 F35 95.2(42) .
F33A P3 F35 142.0(64) .
F33A F33 P3 73.2(76) .
F33 F33A P3 58.7(69) .
F44 P4 F43 88.2(67) .
F44 P4 F44A 59.3(65) .
F43 P4 F44A 97.9(66) .
F44 P4 F42 89.2(63) .
F43 P4 F42 169.9(60) .
F44A P4 F42 89.1(58) .
F44 P4 F46 78.1(68) .
F43 P4 F46 84.8(59) .
F44A P4 F46 137.1(71) .
F42 P4 F46 85.1(55) .
F44 P4 F41 119.5(69) .
F43 P4 F41 94.9(57) .
F44A P4 F41 60.4(52) .
F42 P4 F41 94.8(49) .
F46 P4 F41 162.5(67) .
F44 P4 F45 172.9(77) .
F43 P4 F45 93.7(60) .
F44A P4 F45 127.0(67) .
F42 P4 F45 87.8(54) .
F46 P4 F45 95.3(66) .
F41 P4 F45 67.2(50) .
F44A F41 P4 59.8(25) .
F44A F41 F45 115.6(33) .
P4 F41 F45 56.3(24) .
P4 F44 F44A 60.5(35) .
P4 F45 F41 56.5(28) .
F41 F44A P4 59.8(28) .
F41 F44A F44 119.8(38) .
P4 F44A F44 60.2(32) .
F52 P5 F51 97.0(47) .
F52 P5 F53 80.4(55) .
F51 P5 F53 89.3(58) .
F52 P5 F54 74.8(56) .
F51 P5 F54 171.8(66) .
F53 P5 F54 90.1(68) .
F52 P5 F56A 170.3(67) .
F51 P5 F56A 90.9(62) .
F53 P5 F56A 94.2(69) .
F54 P5 F56A 97.3(75) .
F52 P5 F55 100.3(72) .
F51 P5 F55 82.8(68) .
F53 P5 F55 172.1(82) .
F54 P5 F55 97.6(80) .
F56A P5 F55 86.2(82) .
F52 P5 F56 143.3(100) .
F51 P5 F56 61.9(100) .
F53 P5 F56 70.3(100) .
F54 P5 F56 125.4(100) .
F56A P5 F56 38.4(100) .
F55 P5 F56 105.9(100) .
F52 P5 F65 79.5(42) .
F51 P5 F65 127.3(69) .
F53 P5 F65 38.0(56) .
F54 P5 F65 52.9(62) .
F56A P5 F65 91.2(60) .
F55 P5 F65 149.9(86) .
F56 P5 F65 90.0(100) .
F52 P5 F66 39.0(45) .
F51 P5 F66 79.8(42) .
F53 P5 F66 45.8(54) .
F54 P5 F66 93.9(56) .
F56A P5 F66 138.4(73) .
F55 P5 F66 131.7(80) .
F56 P5 F66 104.9(100) .
F65 P5 F66 64.7(56) .
F52 P5 P6 40.1(31) .
F51 P5 P6 119.2(40) .
F53 P5 P6 52.1(46) .
F54 P5 P6 54.8(50) .
F56A P5 P6 130.5(57) .
F55 P5 P6 132.3(67) .
F56 P5 P6 121.8(100) .
F65 P5 P6 39.5(25) .
F66 P5 P6 39.4(20) .
F66 F52 P5 93.0(83) .
F66 F52 P6 63.9(45) .
P5 F52 P6 102.9(45) .
F65 F53 F66 105.3(100) .
F65 F53 P5 81.6(95) .
F66 F53 P5 86.1(78) .
F65 F53 P6 54.0(63) .
F66 F53 P6 52.5(44) .
P5 F53 P6 89.6(49) .
P5 F54 F65 71.2(75) .
P5 F54 P6 87.1(51) .
F65 F54 P6 50.9(44) .
P5 F55 O71B 100.2(82) 3_656
F56A F56 P5 70.6(65) .
F56 F56A P5 71.1(48) .
F63 P6 F66 99.3(64) .
F63 P6 F64 65.8(67) .
F66 P6 F64 77.3(87) .
F63 P6 F62 85.2(48) .
F66 P6 F62 166.7(81) .
F64 P6 F62 115.9(81) .
F63 P6 F65 105.3(65) .
F66 P6 F65 81.0(85) .
F64 P6 F65 154.5(93) .
F62 P6 F65 85.8(73) .
F63 P6 F61 103.1(61) .
F66 P6 F61 119.2(84) .
F64 P6 F61 62.7(73) .
F62 P6 F61 71.3(62) .
F65 P6 F61 141.6(81) .
F63 P6 F52 145.5(45) .
F66 P6 F52 47.6(55) .
F64 P6 F52 93.3(73) .
F62 P6 F52 129.2(51) .
F65 P6 F52 81.6(64) .
F61 P6 F52 89.4(60) .
F63 P6 F53 100.6(37) .
F66 P6 F53 48.0(62) .
F64 P6 F53 121.7(77) .
F62 P6 F53 119.0(59) .
F65 P6 F53 33.8(58) .
F61 P6 F53 155.0(62) .
F52 P6 F53 66.2(39) .
F63 P6 F54 146.1(52) .
F66 P6 F54 93.7(64) .
F64 P6 F54 148.0(79) .
F62 P6 F54 76.1(45) .
F65 P6 F54 46.1(59) .
F61 P6 F54 97.5(62) .
F52 P6 F54 59.9(40) .
F53 P6 F54 66.0(40) .
F63 P6 P5 138.9(37) .
F66 P6 P5 55.8(60) .
F64 P6 P5 126.7(72) .
F62 P6 P5 113.0(45) .
F65 P6 P5 44.5(59) .
F61 P6 P5 117.4(56) .
F52 P6 P5 37.1(21) .
F53 P6 P5 38.3(17) .
F54 P6 P5 38.1(16) .
F64 F61 P6 58.8(36) .
P6 F63 F64 57.1(32) .
P6 F64 F61 58.5(39) .
P6 F64 F63 57.1(36) .
F61 F64 F63 94.7(78) .
F53 F65 P6 92.2(97) .
F53 F65 F54 115.1(100) .
P6 F65 F54 83.0(76) .
F53 F65 P5 60.4(76) .
P6 F65 P5 95.9(69) .
F54 F65 P5 56.0(54) .
F52 F66 F53 90.7(99) .
F52 F66 P6 68.5(57) .
F53 F66 P6 79.5(76) .
F52 F66 P5 48.0(57) .
F53 F66 P5 48.1(49) .
P6 F66 P5 84.8(62) .
O13 N10 O11 119.5(81) .
O13 N10 O12 115.8(83) .
O11 N10 O12 124.5(81) .
O22 N20 O21 108.0(100) .
O22 N20 O23 124.5(100) .
O21 N20 O23 126.9(100) .
O31 N30 O32 119.6(100) .
O31 N30 O33 120.3(100) .
O32 N30 O33 119.8(100) .
O41 N40 O43 118.8(80) .
O41 N40 O42 118.2(74) .
O43 N40 O42 122.7(80) .
O52 N50 O53 121.0(50) .
O52 N50 O51 118.4(46) .
O53 N50 O51 120.7(50) .
O62 N60 O63 137.9(100) .
O62 N60 O61A 125.3(100) .
O63 N60 O61A 96.7(100) .
O62 N60 O62A 78.8(91) .
O63 N60 O62A 60.1(84) .
O61A N60 O62A 153.3(100) .
O62 N60 O61 82.8(98) .
O63 N60 O61 139.3(100) .
O61A N60 O61 42.5(69) .
O62A N60 O61 157.8(100) .
O61A O61 N60 69.0(48) .
N60 O62 O62A 50.5(48) .
N60 O63 O62A 59.9(40) .
N60 O63 O61A 41.9(52) .
O62A O63 O61A 100.8(57) .
O61 O61A N60 68.4(21) .
O61 O61A O63 109.8(55) .
N60 O61A O63 41.3(56) .
O63 O62A N60 59.9(44) .
O63 O62A O62 110.1(51) .
N60 O62A O62 50.7(43) .
O71 N70 O72 120.1(7) .
O71 N70 O73 119.9(7) .
O72 N70 O73 120.0(7) .
N70 O72 O72B 143.2(100) .
O71A N70A O72A 119.4(11) .
O71A N70A O73A 120.5(10) .
O72A N70A O73A 120.1(11) .
O72B N70B O73B 119.3(8) .
O72B N70B O71B 120.8(14) .
O73B N70B O71B 119.8(11) .
N70B O71B F55 131.4(82) 3_656
N70B O72B O72 130.7(75) .

loop_
_geom_bond_atom_site_label_1
_geom_bond_atom_site_label_2
_geom_bond_distance
_geom_bond_site_symmetry_2
Pt1 N41 1.97(5) .
Pt1 N43' 1.97(4) .
Pt1 N11E 1.97(6) .
Pt1 N12E 1.99(5) .
Pt2 N42 1.96(5) .
Pt2 N41' 1.99(5) .
Pt2 N21E 1.98(5) .
Pt2 N22E 2.00(6) .
Pt3 N43 1.98(5) .
Pt3 N42' 2.01(4) .
Pt3 N32E 2.01(4) .
Pt3 N31E 2.05(5) .
Pt4 N11 1.95(6) .
Pt4 N11' 2.00(6) .
Pt4 N42E 1.97(7) .
Pt4 N41E 2.10(7) .
Pt5 N12' 1.96(5) .
Pt5 N52E 2.00(7) .
Pt5 N12 2.00(6) .
Pt5 N51E 1.99(8) .
Pt6 N13 1.98(5) .
Pt6 N62E 2.02(4) .
Pt6 N13' 2.04(4) .
Pt6 N61E 2.04(5) .
N11E C11E 1.53(12) .
N11E H11A 0.90 .
N11E H11B 0.90 .
N12E C12E 1.44(10) .
N12E H12A 0.90 .
N12E H12B 0.90 .
N21E C21E 1.41(10) .
N21E H21A 0.90 .
N21E H21B 0.90 .
N22E C22E 1.56(11) .
N22E H22A 0.90 .
N22E H22B 0.90 .
N31E C31E 1.36(10) .
N31E H31A 0.90 .
N31E H31B 0.90 .
N32E C32E 1.63(10) .
N32E H32A 0.90 .
N32E H32B 0.90 .
N41E C41E 1.69(17) .
N41E H41A 0.9000(13) .
N41E H41B 0.90 .
N42E C42E 1.53(12) .
N42E H42A 0.90 .
N42E H42B 0.90 .
N51E C51E 1.43(18) .
N51E H51A 0.90 .
N51E H51B 0.9000(11) .
N52E C52E 1.52(15) .
N52E H52A 0.90 .
N52E H52B 0.90 .
N61E C61E 1.55(8) .
N61E H61A 0.90 .
N61E H61B 0.90 .
N62E C62E 1.51(9) .
N62E H62A 0.90 .
N62E H62B 0.90 .
C11E C12E 1.41(13) .
C11E H11C 0.970(2) .
C11E H11D 0.97 .
C12E H12C 0.9700(14) .
C12E H12D 0.97 .
C21E C22E 1.48(12) .
C21E H21C 0.97 .
C21E H21D 0.97 .
C22E H22C 0.97 .
C22E H22D 0.9700(15) .
C31E C32E 1.47(12) .
C31E H31C 0.9700(13) .
C31E H31D 0.97 .
C32E H32C 0.970(2) .
C32E H32D 0.97 .
C41E C42E 1.25(16) .
C41E H41C 0.970(2) .
C41E H41D 0.970(2) .
C42E H42C 0.97 .
C42E H42D 0.9700(12) .
C51E C52E 1.38(20) .
C51E H51C 0.97 .
C51E H51D 0.970(2) .
C52E H52C 0.97 .
C52E H52D 0.97 .
C61E C62E 1.39(10) .
C61E H61C 0.97 .
C61E H61D 0.97 .
C62E H62C 0.97 .
C62E H62D 0.97 .
N11 C61 1.30(8) .
N11 C21 1.43(8) .
C21 C31 1.37(8) .
C21 C21' 1.41(8) .
C31 N41 1.34(7) .
C31 H31 0.93 .
N41 C51 1.40(8) .
C51 C61 1.36(9) .
C51 H51 0.93 .
C61 H61 0.93 .
N11' C61' 1.21(8) .
N11' C21' 1.39(8) .
C21' C31' 1.34(8) .
C31' N41' 1.33(7) .
C31' H31' 0.93 .
N41' C51' 1.39(8) .
C51' C61' 1.46(10) .
C51' H51' 0.93 .
C61' H61' 0.93 .
N12 C62' 1.31(8) .
N12 C22 1.36(8) .
C22 C32 1.33(8) .
C22 C22' 1.49(9) .
C32 N42 1.39(7) .
C32 H32 0.93 .
N42 C52 1.37(9) .
C52 C62' 1.34(9) .
C52 H52 0.9300(11) .
C62 C52' 1.34(8) .
C62 N12' 1.37(8) .
C62 H62 0.93 .
N12' C22' 1.41(7) .
C22' C32' 1.37(7) .
C32' N42' 1.33(7) .
C32' H32' 0.93 .
N42' C52' 1.33(7) .
C52' H52' 0.93 .
C62' H62' 0.93 .
N13 C63 1.26(8) .
N13 C23 1.36(7) .
C23 C33 1.39(7) .
C23 C23' 1.49(7) .
C33 N43 1.40(7) .
C33 H33 0.93 .
N43 C53 1.43(8) .
C53 C63 1.43(10) .
C53 H53 0.93 .
C63 H63 0.93 .
N13' C23' 1.28(6) .
N13' C63' 1.36(7) .
C23' C33' 1.42(7) .
C33' N43' 1.32(6) .
C33' H33' 0.93 .
N43' C53' 1.38(7) .
C53' C63' 1.32(8) .
C53' H53' 0.93 .
C63' H63' 0.93 .
P1 F14A 1.51(13) .
P1 F12 1.55(5) .
P1 F15 1.61(7) .
P1 F11 1.54(5) .
P1 F13 1.54(6) .
P1 F16 1.62(6) .
P1 F14 1.59(8) .
F13 F14A 1.62(14) .
F14 F14A 1.38(14) .
F14A F16 1.64(13) .
P2 F24A 1.47(12) .
P2 F23 1.52(8) .
P2 F26 1.57(9) .
P2 F21 1.58(5) .
P2 F25 1.62(9) .
P2 F24 1.63(8) .
P2 F22 1.62(6) .
P2 F25A 1.58(12) .
P2 F26A 1.74(12) .
F24 F24A 1.10(12) .
F24A F26 1.20(12) .
F25 F25A 0.87(12) .
F26 F26A 1.23(12) .
P3 F33 1.48(8) .
P3 F36 1.57(10) .
P3 F31 1.56(8) .
P3 F32 1.56(9) .
P3 F34 1.62(7) .
P3 F33A 1.66(14) .
P3 F35 1.74(9) .
F33 F33A 1.29(14) .
P4 F44 1.67(4) .
P4 F43 1.67(4) .
P4 F44A 1.68(4) .
P4 F42 1.67(4) .
P4 F46 1.68(4) .
P4 F41 1.68(4) .
P4 F45 1.68(4) .
F41 F44A 1.69(14) .
F41 F45 1.86(13) .
F44 F44A 1.66(17) .
P5 F52 1.62(4) .
P5 F51 1.62(4) .
P5 F53 1.62(4) .
P5 F54 1.61(5) .
P5 F56A 1.61(4) .
P5 F55 1.62(5) .
P5 F56 1.62(5) .
P5 F65 1.84(17) .
P5 F66 2.17(17) .
P5 P6 2.61(7) .
F52 F66 1.37(15) .
F52 P6 1.72(9) .
F53 F65 1.15(16) .
F53 F66 1.56(17) .
F53 P6 2.06(13) .
F54 F65 1.55(17) .
F54 P6 2.14(14) .
F55 O71B 1.73(17) 3_656
F56 F56A 1.06(30) .
P6 F63 1.67(5) .
P6 F66 1.66(5) .
P6 F64 1.67(5) .
P6 F62 1.66(5) .
P6 F65 1.67(5) .
P6 F61 1.66(5) .
F61 F64 1.73(19) .
F63 F64 1.81(17) .
N10 O13 1.21(8) .
N10 O11 1.21(7) .
N10 O12 1.18(8) .
N20 O22 1.22(14) .
N20 O21 1.38(15) .
N20 O23 1.31(16) .
N30 O31 1.17(9) .
N30 O32 1.19(9) .
N30 O33 1.23(9) .
N40 O41 1.28(7) .
N40 O43 1.21(8) .
N40 O42 1.28(8) .
N50 O52 1.23(5) .
N50 O53 1.26(5) .
N50 O51 1.26(5) .
N60 O62 1.26(2) .
N60 O63 1.252(9) .
N60 O61A 1.27(3) .
N60 O62A 1.252(8) .
N60 O61 1.26(2) .
O61 O61A 0.92(14) .
O62 O62A 1.59(16) .
O63 O62A 1.25(16) .
O63 O61A 1.88(17) .
N70 O71 1.251(11) .
N70 O72 1.250(11) .
N70 O73 1.251(11) .
O72 O72B 1.26(11) .
N70A O71A 1.152(12) .
N70A O72A 1.16(2) .
N70A O73A 1.16(2) .
N70B O72B 1.16(6) .
N70B O73B 1.18(6) .
N70B O71B 1.15(6) .
O71B F55 1.73(17) 3_656

loop_
_geom_torsion_atom_site_label_1
_geom_torsion_atom_site_label_2
_geom_torsion_atom_site_label_3
_geom_torsion_atom_site_label_4
_geom_torsion
_geom_torsion_site_symmetry_4
N41 Pt1 N11E C11E 167.4(58) .
N43' Pt1 N11E C11E 7.6(326) .
N12E Pt1 N11E C11E -11.1(57) .
N41 Pt1 N12E C12E -32.7(409) .
N43' Pt1 N12E C12E 176.8(54) .
N11E Pt1 N12E C12E -4.5(54) .
N42 Pt2 N21E C21E -166.0(50) .
N41' Pt2 N21E C21E 148.9(1000) .
N22E Pt2 N21E C21E 15.0(50) .
N42 Pt2 N22E C22E -6.0(413) .
N41' Pt2 N22E C22E -169.5(53) .
N21E Pt2 N22E C22E 10.3(53) .
N43 Pt3 N31E C31E -167.7(61) .
N42' Pt3 N31E C31E 3.9(595) .
N32E Pt3 N31E C31E 13.9(60) .
N43 Pt3 N32E C32E -77.0(654) .
N42' Pt3 N32E C32E -169.9(43) .
N31E Pt3 N32E C32E 10.4(45) .
N11 Pt4 N41E C41E -159.6(70) .
N11' Pt4 N41E C41E -145.3(947) .
N42E Pt4 N41E C41E 23.6(72) .
N11 Pt4 N42E C42E -121.6(460) .
N11' Pt4 N42E C42E 179.2(66) .
N41E Pt4 N42E C42E -0.5(69) .
N12' Pt5 N51E C51E 92.1(836) .
N52E Pt5 N51E C51E 8.8(107) .
N12 Pt5 N51E C51E -172.8(106) .
N12' Pt5 N52E C52E 174.0(71) .
N12 Pt5 N52E C52E -131.8(853) .
N51E Pt5 N52E C52E -7.9(72) .
N13 Pt6 N61E C61E -165.8(43) .
N62E Pt6 N61E C61E 11.2(43) .
N13' Pt6 N61E C61E 169.9(357) .
N13 Pt6 N62E C62E 119.5(330) .
N13' Pt6 N62E C62E -172.9(41) .
N61E Pt6 N62E C62E 6.0(42) .
Pt1 N11E C11E C12E 26.4(109) .
Pt1 N12E C12E C11E 20.3(100) .
N11E C11E C12E N12E -30.5(124) .
Pt2 N21E C21E C22E -41.6(89) .
N21E C21E C22E N22E 51.0(104) .
Pt2 N22E C22E C21E -31.9(83) .
Pt3 N31E C31E C32E -34.7(88) .
N31E C31E C32E N32E 46.4(101) .
Pt3 N32E C32E C31E -34.4(84) .
Pt4 N41E C41E C42E -48.8(133) .
N41E C41E C42E N42E 56.0(158) .
Pt4 N42E C42E C41E -34.8(156) .
Pt5 N51E C51E C52E -5.8(182) .
N51E C51E C52E N52E -2.4(233) .
Pt5 N52E C52E C51E 8.6(191) .
Pt6 N61E C61E C62E -27.8(74) .
N61E C61E C62E N62E 35.2(90) .
Pt6 N62E C62E C61E -25.5(78) .
N11' Pt4 N11 C61 -174.2(67) .
N42E Pt4 N11 C61 126.2(460) .
N41E Pt4 N11 C61 5.4(68) .
N11' Pt4 N11 C21 2.5(44) .
N42E Pt4 N11 C21 -57.1(488) .
N41E Pt4 N11 C21 -177.9(48) .
C61 N11 C21 C31 -6.7(86) .
Pt4 N11 C21 C31 176.2(43) .
C61 N11 C21 C21' 178.4(59) .
Pt4 N11 C21 C21' 1.3(71) .
C21' C21 C31 N41 -179.6(62) .
N11 C21 C31 N41 6.3(93) .
C21 C31 N41 C51 -6.1(89) .
C21 C31 N41 Pt1 178.7(48) .
N43' Pt1 N41 C31 88.0(47) .
N11E Pt1 N41 C31 -90.6(49) .
N12E Pt1 N41 C31 -62.5(398) .
N43' Pt1 N41 C51 -86.6(50) .
N11E Pt1 N41 C51 94.8(51) .
N12E Pt1 N41 C51 122.9(377) .
C31 N41 C51 C61 6.7(88) .
Pt1 N41 C51 C61 -178.3(50) .
N41 C51 C61 N11 -8.8(112) .
C21 N11 C61 C51 8.5(104) .
Pt4 N11 C61 C51 -174.9(54) .
N11 Pt4 N11' C61' 176.7(70) .
N42E Pt4 N11' C61' -6.4(72) .
N41E Pt4 N11' C61' 162.4(944) .
N11 Pt4 N11' C21' -6.0(47) .
N42E Pt4 N11' C21' 170.9(50) .
N41E Pt4 N11' C21' -20.3(989) .
C61' N11' C21' C31' -5.4(103) .
Pt4 N11' C21' C31' 177.1(48) .
C61' N11' C21' C21 -174.2(65) .
Pt4 N11' C21' C21 8.3(73) .
C31 C21 C21' C31' 10.9(108) .
N11 C21 C21' C31' -175.0(59) .
C31 C21 C21' N11' 179.6(60) .
N11 C21 C21' N11' -6.2(82) .
N11' C21' C31' N41' 3.8(99) .
C21 C21' C31' N41' 171.6(59) .
C21' C31' N41' C51' -1.8(88) .
C21' C31' N41' Pt2 177.5(47) .
N42 Pt2 N41' C31' -92.1(49) .
N21E Pt2 N41' C31' -47.0(1000) .
N22E Pt2 N41' C31' 86.9(50) .
N42 Pt2 N41' C51' 87.1(53) .
N21E Pt2 N41' C51' 132.2(1000) .
N22E Pt2 N41' C51' -93.9(52) .
C31' N41' C51' C61' 1.4(94) .
Pt2 N41' C51' C61' -177.9(51) .
C21' N11' C61' C51' 4.9(109) .
Pt4 N11' C61' C51' -177.9(50) .
N41' C51' C61' N11' -3.2(115) .
N12' Pt5 N12 C62' -175.3(64) .
N52E Pt5 N12 C62' 130.3(854) .
N51E Pt5 N12 C62' 6.7(67) .
N12' Pt5 N12 C22 -1.3(45) .
N52E Pt5 N12 C22 -55.7(884) .
N51E Pt5 N12 C22 -179.3(48) .
C62' N12 C22 C32 -1.5(96) .
Pt5 N12 C22 C32 -176.2(46) .
C62' N12 C22 C22' 179.0(57) .
Pt5 N12 C22 C22' 4.3(71) .
N12 C22 C32 N42 6.7(95) .
C22' C22 C32 N42 -173.8(53) .
C22 C32 N42 C52 -10.2(84) .
C22 C32 N42 Pt2 174.0(45) .
N41' Pt2 N42 C52 -71.8(57) .
N21E Pt2 N42 C52 108.4(57) .
N22E Pt2 N42 C52 124.6(378) .
N41' Pt2 N42 C32 103.1(47) .
N21E Pt2 N42 C32 -76.6(47) .
N22E Pt2 N42 C32 -60.4(402) .
C32 N42 C52 C62' 10.4(99) .
Pt2 N42 C52 C62' -174.2(56) .
C52' C62 N12' C22' -6.6(89) .
C52' C62 N12' Pt5 177.3(47) .
N52E Pt5 N12' C62 -7.8(61) .
N12 Pt5 N12' C62 173.8(60) .
N51E Pt5 N12' C62 -90.8(834) .
N52E Pt5 N12' C22' 176.3(45) .
N12 Pt5 N12' C22' -2.1(41) .
N51E Pt5 N12' C22' 93.2(835) .
C62 N12' C22' C32' 5.5(80) .
Pt5 N12' C22' C32' -177.7(44) .
C62 N12' C22' C22 -172.1(49) .
Pt5 N12' C22' C22 4.7(62) .
C32 C22 C22' N12' 174.6(53) .
N12 C22 C22' N12' -5.9(76) .
C32 C22 C22' C32' -2.9(95) .
N12 C22 C22' C32' 176.6(55) .
N12' C22' C32' N42' -1.0(85) .
C22 C22' C32' N42' 176.2(53) .
C22' C32' N42' C52' -3.3(78) .
C22' C32' N42' Pt3 173.2(39) .
N43 Pt3 N42' C32' -90.8(42) .
N32E Pt3 N42' C32' 87.7(41) .
N31E Pt3 N42' C32' 97.6(563) .
N43 Pt3 N42' C52' 85.7(43) .
N32E Pt3 N42' C52' -95.8(42) .
N31E Pt3 N42' C52' -85.9(568) .
N12' C62 C52' N42' 3.1(99) .
C32' N42' C52' C62 2.4(83) .
Pt3 N42' C52' C62 -174.1(45) .
C22 N12 C62' C52 1.2(103) .
Pt5 N12 C62' C52 175.0(51) .
N42 C52 C62' N12 -6.5(118) .
N62E Pt6 N13 C63 -110.1(330) .
N13' Pt6 N13 C63 -178.1(58) .
N61E Pt6 N13 C63 3.1(59) .
N62E Pt6 N13 C23 66.1(346) .
N13' Pt6 N13 C23 -1.9(37) .
N61E Pt6 N13 C23 179.4(38) .
C63 N13 C23 C33 -1.2(83) .
Pt6 N13 C23 C33 -177.9(41) .
C63 N13 C23 C23' 177.3(53) .
Pt6 N13 C23 C23' 0.5(57) .
N13 C23 C33 N43 0.8(80) .
C23' C23 C33 N43 -177.5(47) .
C23 C33 N43 C53 -5.8(76) .
C23 C33 N43 Pt3 179.1(38) .
N42' Pt3 N43 C33 99.2(41) .
N32E Pt3 N43 C33 6.2(672) .
N31E Pt3 N43 C33 -81.1(42) .
N42' Pt3 N43 C53 -75.6(50) .
N32E Pt3 N43 C53 -168.6(628) .
N31E Pt3 N43 C53 104.1(50) .
C33 N43 C53 C63 10.6(85) .
Pt3 N43 C53 C63 -174.6(47) .
C23 N13 C63 C53 7.4(101) .
Pt6 N13 C63 C53 -176.4(53) .
N43 C53 C63 N13 -12.3(108) .
N13 Pt6 N13' C23' 3.1(39) .
N62E Pt6 N13' C23' -173.9(39) .
N61E Pt6 N13' C23' 27.6(392) .
N13 Pt6 N13' C63' 175.7(46) .
N62E Pt6 N13' C63' -1.2(46) .
N61E Pt6 N13' C63' -159.8(358) .
C63' N13' C23' C33' 3.1(81) .
Pt6 N13' C23' C33' 176.2(40) .
C63' N13' C23' C23 -176.7(47) .
Pt6 N13' C23' C23 -3.7(62) .
N13 C23 C23' N13' 2.2(71) .
C33 C23 C23' N13' -179.4(50) .
N13 C23 C23' C33' -177.7(49) .
C33 C23 C23' C33' 0.8(83) .
N13' C23' C33' N43' -4.7(85) .
C23 C23' C33' N43' 175.1(49) .
C23' C33' N43' C53' 3.3(74) .
C23' C33' N43' Pt1 -174.5(39) .
N41 Pt1 N43' C33' -104.5(44) .
N11E Pt1 N43' C33' 55.2(309) .
N12E Pt1 N43' C33' 73.9(44) .
N41 Pt1 N43' C53' 78.0(48) .
N11E Pt1 N43' C53' -122.2(289) .
N12E Pt1 N43' C53' -103.5(48) .
C33' N43' C53' C63' -0.9(90) .
Pt1 N43' C53' C63' 176.8(51) .
N43' C53' C63' N13' -0.4(98) .
C23' N13' C63' C53' -0.7(81) .
Pt6 N13' C63' C53' -173.0(42) .
F14A P1 F13 F14A 0.00(2) .
F12 P1 F13 F14A 27.7(451) .
F15 P1 F13 F14A 124.2(67) .
F11 P1 F13 F14A -140.0(65) .
F16 P1 F13 F14A -53.1(64) .
F14 P1 F13 F14A 44.8(63) .
F14A P1 F14 F14A 0.00(2) .
F12 P1 F14 F14A 126.1(71) .
F15 P1 F14 F14A -135.6(72) .
F11 P1 F14 F14A 177.1(300) .
F13 P1 F14 F14A -52.6(70) .
F16 P1 F14 F14A 48.4(68) .
P1 F14 F14A P1 0.00(2) .
P1 F14 F14A F16 -49.5(61) .
P1 F14 F14A F13 49.9(54) .
F12 P1 F14A F14 -59.4(66) .
F15 P1 F14A F14 50.8(72) .
F11 P1 F14A F14 -179.6(45) .
F13 P1 F14A F14 118.3(71) .
F16 P1 F14A F14 -123.6(70) .
F14 P1 F14A F14 0.00(2) .
F12 P1 F14A F16 64.2(53) .
F15 P1 F14A F16 174.4(39) .
F11 P1 F14A F16 -55.9(75) .
F13 P1 F14A F16 -118.1(60) .
F16 P1 F14A F16 0.00(4) .
F14 P1 F14A F16 123.6(70) .
F12 P1 F14A F13 -177.7(38) .
F15 P1 F14A F13 -67.5(59) .
F11 P1 F14A F13 62.1(76) .
F13 P1 F14A F13 0.00(2) .
F16 P1 F14A F13 118.1(60) .
F14 P1 F14A F13 -118.3(71) .
P1 F13 F14A F14 -54.9(64) .
P1 F13 F14A P1 0.00(2) .
P1 F13 F14A F16 51.5(49) .
F14 F14A F16 P1 52.2(70) .
P1 F14A F16 P1 0.00(4) .
F13 F14A F16 P1 -49.5(50) .
F14A P1 F16 F14A 0.00(4) .
F12 P1 F16 F14A -121.7(64) .
F15 P1 F16 F14A -93.5(402) .
F11 P1 F16 F14A 142.9(63) .
F13 P1 F16 F14A 53.8(63) .
F14 P1 F16 F14A -42.0(61) .
F24A P2 F24 F24A 0.000(11) .
F23 P2 F24 F24A 165.3(90) .
F26 P2 F24 F24A -3.0(87) .
F21 P2 F24 F24A -98.4(84) .
F25 P2 F24 F24A 119.3(403) .
F22 P2 F24 F24A 81.7(83) .
F25A P2 F24 F24A -166.4(106) .
F26A P2 F24 F24A -28.3(102) .
P2 F24 F24A F26 7.5(215) .
P2 F24 F24A P2 0.000(10) .
F23 P2 F24A F24 -16.5(100) .
F26 P2 F24A F24 175.8(121) .
F21 P2 F24A F24 78.2(76) .
F25 P2 F24A F24 -169.9(70) .
F24 P2 F24A F24 0.000(14) .
F22 P2 F24A F24 -98.4(76) .
F25A P2 F24A F24 140.8(314) .
F26A P2 F24A F24 156.5(84) .
F23 P2 F24A F26 167.7(61) .
F26 P2 F24A F26 0.000(9) .
F21 P2 F24A F26 -97.6(64) .
F25 P2 F24A F26 14.3(121) .
F24 P2 F24A F26 -175.8(121) .
F22 P2 F24A F26 85.8(64) .
F25A P2 F24A F26 -35.0(364) .
F26A P2 F24A F26 -19.3(72) .
F24A P2 F25 F25A -163.0(115) .
F23 P2 F25 F25A 40.2(116) .
F26 P2 F25 F25A -152.7(113) .
F21 P2 F25 F25A -56.0(115) .
F24 P2 F25 F25A 85.5(425) .
F22 P2 F25 F25A 123.6(115) .
F25A P2 F25 F25A 0.00(2) .
F26A P2 F25 F25A -124.7(126) .
P2 F25 F25A P2 0.000(8) .
F24A P2 F25A F25 63.3(375) .
F23 P2 F25A F25 -137.5(121) .
F26 P2 F25A F25 33.4(134) .
F21 P2 F25A F25 126.2(109) .
F25 P2 F25A F25 0.000(14) .
F24 P2 F25A F25 -166.8(85) .
F22 P2 F25A F25 -56.5(112) .
F26A P2 F25A F25 47.5(109) .
F24 F24A F26 F26A 29.6(322) .
P2 F24A F26 F26A 37.3(131) .
F24 F24A F26 P2 -7.7(221) .
P2 F24A F26 P2 0.000(11) .
F24A P2 F26 F26A -151.3(107) .
F23 P2 F26 F26A 171.4(129) .
F21 P2 F26 F26A -67.2(69) .
F25 P2 F26 F26A 37.5(75) .
F24 P2 F26 F26A -148.5(72) .
F22 P2 F26 F26A 118.0(70) .
F25A P2 F26 F26A 20.7(97) .
F26A P2 F26 F26A 0.000(14) .
F24A P2 F26 F24A 0.000(11) .
F23 P2 F26 F24A -37.3(168) .
F21 P2 F26 F24A 84.1(71) .
F25 P2 F26 F24A -171.2(76) .
F24 P2 F26 F24A 2.8(79) .
F22 P2 F26 F24A -90.7(72) .
F25A P2 F26 F24A 172.0(83) .
F26A P2 F26 F24A 151.3(107) .
F24A F26 F26A P2 -33.7(121) .
P2 F26 F26A P2 0.000(15) .
F24A P2 F26A F26 20.3(75) .
F23 P2 F26A F26 -173.9(93) .
F26 P2 F26A F26 0.000(14) .
F21 P2 F26A F26 110.3(67) .
F25 P2 F26A F26 -137.2(85) .
F24 P2 F26A F26 38.5(86) .
F22 P2 F26A F26 -65.5(68) .
F25A P2 F26A F26 -162.8(81) .
F36 P3 F33 F33A -56.2(91) .
F31 P3 F33 F33A 145.9(83) .
F32 P3 F33 F33A 49.3(86) .
F34 P3 F33 F33A -129.0(83) .
F33A P3 F33 F33A 0.00(4) .
F35 P3 F33 F33A 176.1(301) .
P3 F33 F33A P3 0.00(3) .
F33 P3 F33A F33 0.00(4) .
F36 P3 F33A F33 127.1(84) .
F31 P3 F33A F33 -44.3(100) .
F32 P3 F33A F33 -127.3(87) .
F34 P3 F33A F33 53.9(81) .
F35 P3 F33A F33 -178.9(86) .
F44 P4 F41 F44A 5.6(93) .
F43 P4 F41 F44A 96.3(74) .
F44A P4 F41 F44A 0.00(2) .
F42 P4 F41 F44A -86.2(67) .
F46 P4 F41 F44A -175.3(216) .
F45 P4 F41 F44A -171.8(84) .
F44 P4 F41 F45 177.3(85) .
F43 P4 F41 F45 -91.9(64) .
F44A P4 F41 F45 171.8(84) .
F42 P4 F41 F45 85.6(57) .
F46 P4 F41 F45 -3.6(224) .
F45 P4 F41 F45 0.000(12) .
F43 P4 F44 F44A -100.3(77) .
F44A P4 F44 F44A 0.000(15) .
F42 P4 F44 F44A 89.4(70) .
F46 P4 F44 F44A 174.7(87) .
F41 P4 F44 F44A -5.6(95) .
F45 P4 F44 F44A 154.1(585) .
F44 P4 F45 F41 -160.9(593) .
F43 P4 F45 F41 93.8(62) .
F44A P4 F45 F41 -9.0(92) .
F42 P4 F45 F41 -96.2(53) .
F46 P4 F45 F41 178.9(68) .
F41 P4 F45 F41 0.000(10) .
F44A F41 F45 P4 7.9(80) .
P4 F41 F45 P4 0.000(13) .
P4 F41 F44A P4 0.00(2) .
F45 F41 F44A P4 -7.6(77) .
P4 F41 F44A F44 -5.6(94) .
F45 F41 F44A F44 -13.2(150) .
F44 P4 F44A F41 -174.4(95) .
F43 P4 F44A F41 -91.2(66) .
F42 P4 F44A F41 96.1(59) .
F46 P4 F44A F41 177.9(96) .
F41 P4 F44A F41 0.000(15) .
F45 P4 F44A F41 9.5(97) .
F44 P4 F44A F44 0.00(2) .
F43 P4 F44A F44 83.2(79) .
F42 P4 F44A F44 -89.6(74) .
F46 P4 F44A F44 -7.7(125) .
F41 P4 F44A F44 174.4(95) .
F45 P4 F44A F44 -176.1(92) .
P4 F44 F44A F41 5.6(93) .
P4 F44 F44A P4 0.000(15) .
F51 P5 F52 F66 -64.2(65) .
F53 P5 F52 F66 23.8(69) .
F54 P5 F52 F66 116.6(74) .
F56A P5 F52 F66 80.5(404) .
F55 P5 F52 F66 -148.2(82) .
F56 P5 F52 F66 -13.1(213) .
F65 P5 F52 F66 62.5(74) .
F66 P5 F52 F66 0.0 .
P6 P5 F52 F66 63.9(49) .
F51 P5 F52 P6 -128.1(47) .
F53 P5 F52 P6 -40.0(57) .
F54 P5 F52 P6 52.7(60) .
F56A P5 F52 P6 16.6(410) .
F55 P5 F52 P6 147.9(69) .
F56 P5 F52 P6 -77.0(204) .
F65 P5 F52 P6 -1.4(64) .
F66 P5 F52 P6 -63.9(49) .
P6 P5 F52 P6 0.00(2) .
F52 P5 F53 F65 85.3(76) .
F51 P5 F53 F65 -177.5(80) .
F54 P5 F53 F65 10.7(87) .
F56A P5 F53 F65 -86.6(88) .
F55 P5 F53 F65 -179.4(1000) .
F56 P5 F53 F65 -117.1(148) .
F65 P5 F53 F65 0.00(8) .
F66 P5 F53 F65 106.1(101) .
P6 P5 F53 F65 53.7(60) .
F52 P5 F53 F66 -20.8(57) .
F51 P5 F53 F66 76.4(63) .
F54 P5 F53 F66 -95.4(72) .
F56A P5 F53 F66 167.3(75) .
F55 P5 F53 F66 74.5(613) .
F56 P5 F53 F66 136.7(141) .
F65 P5 F53 F66 -106.1(101) .
F66 P5 F53 F66 0.000(4) .
P6 P5 F53 F66 -52.4(43) .
F52 P5 F53 P6 31.6(44) .
F51 P5 F53 P6 128.9(51) .
F54 P5 F53 P6 -42.9(62) .
F56A P5 F53 P6 -140.2(64) .
F55 P5 F53 P6 126.9(598) .
F56 P5 F53 P6 -170.8(136) .
F65 P5 F53 P6 -53.7(60) .
F66 P5 F53 P6 52.4(42) .
P6 P5 F53 P6 0.00(2) .
F52 P5 F54 F65 -88.3(57) .
F51 P5 F54 F65 -94.3(476) .
F53 P5 F54 F65 -8.3(67) .
F56A P5 F54 F65 86.0(72) .
F55 P5 F54 F65 173.1(83) .
F56 P5 F54 F65 57.4(160) .
F65 P5 F54 F65 0.00(8) .
F66 P5 F54 F65 -53.9(69) .
P6 P5 F54 F65 -49.4(40) .
F52 P5 F54 P6 -38.8(41) .
F51 P5 F54 P6 -44.8(488) .
F53 P5 F54 P6 41.2(59) .
F56A P5 F54 P6 135.4(63) .
F55 P5 F54 P6 -137.4(74) .
F56 P5 F54 P6 106.9(152) .
F65 P5 F54 P6 49.4(40) .
F66 P5 F54 P6 -4.5(60) .
P6 P5 F54 P6 0.000(7) .
F52 P5 F55 O71B 47.7(89) 3_656
F51 P5 F55 O71B -48.2(79) 3_656
F53 P5 F55 O71B -46.2(645) 3_656
F54 P5 F55 O71B 123.5(88) 3_656
F56A P5 F55 O71B -139.6(92) 3_656
F56 P5 F55 O71B -106.3(145) 3_656
F65 P5 F55 O71B 134.5(113) 3_656
F66 P5 F55 O71B 21.3(133) 3_656
P6 P5 F55 O71B 75.2(108) 3_656
F52 P5 F56 F56A 164.2(116) .
F51 P5 F56 F56A -134.7(222) .
F53 P5 F56 F56A 125.2(206) .
F54 P5 F56 F56A 49.7(239) .
F56A P5 F56 F56A 0.00(7) .
F55 P5 F56 F56A -62.0(205) .
F65 P5 F56 F56A 92.0(182) .
F66 P5 F56 F56A 155.7(157) .
P6 P5 F56 F56A 116.7(163) .
P5 F56 F56A P5 0.00(5) .
F52 P5 F56A F56 -106.1(432) .
F51 P5 F56A F56 38.9(206) .
F53 P5 F56A F56 -50.5(207) .
F54 P5 F56A F56 -141.1(208) .
F55 P5 F56A F56 121.6(215) .
F56 P5 F56A F56 0.00(7) .
F65 P5 F56A F56 -88.4(210) .
F66 P5 F56A F56 -36.8(237) .
P6 P5 F56A F56 -92.1(211) .
F66 F52 P6 F63 19.3(113) .
P5 F52 P6 F63 106.3(82) .
F66 F52 P6 F66 0.00(7) .
P5 F52 P6 F66 87.0(91) .
F66 F52 P6 F64 69.4(103) .
P5 F52 P6 F64 156.4(75) .
F66 F52 P6 F62 -162.9(107) .
P5 F52 P6 F62 -76.0(76) .
F66 F52 P6 F65 -85.4(99) .
P5 F52 P6 F65 1.5(70) .
F66 F52 P6 F61 132.0(98) .
P5 F52 P6 F61 -141.0(63) .
F66 F52 P6 F53 -54.0(81) .
P5 F52 P6 F53 33.0(43) .
F66 F52 P6 F54 -129.0(91) .
P5 F52 P6 F54 -42.1(40) .
F66 F52 P6 P5 -87.0(90) .
P5 F52 P6 P5 0.00(2) .
F65 F53 P6 F63 101.6(108) .
F66 F53 P6 F63 -93.0(83) .
P5 F53 P6 F63 -178.5(52) .
F65 F53 P6 F66 -165.4(136) .
F66 F53 P6 F66 0.00(6) .
P5 F53 P6 F66 -85.5(90) .
F65 F53 P6 F64 169.6(132) .
F66 F53 P6 F64 -25.0(111) .
P5 F53 P6 F64 -110.5(90) .
F65 F53 P6 F62 11.2(113) .
F66 F53 P6 F62 176.6(90) .
P5 F53 P6 F62 91.1(68) .
F65 F53 P6 F65 0.00(6) .
F66 F53 P6 F65 165.4(136) .
P5 F53 P6 F65 79.9(111) .
F65 F53 P6 F61 -97.6(186) .
F66 F53 P6 F61 67.8(172) .
P5 F53 P6 F61 -17.7(179) .
F65 F53 P6 F52 -111.9(107) .
F66 F53 P6 F52 53.5(76) .
P5 F53 P6 F52 -32.0(44) .
F65 F53 P6 F54 -45.6(101) .
F66 F53 P6 F54 119.7(86) .
P5 F53 P6 F54 34.3(47) .
F65 F53 P6 P5 -79.9(111) .
F66 F53 P6 P5 85.5(90) .
P5 F53 P6 P5 0.00(3) .
P5 F54 P6 F63 -106.9(80) .
F65 F54 P6 F63 -39.0(110) .
P5 F54 P6 F66 5.8(79) .
F65 F54 P6 F66 73.7(101) .
P5 F54 P6 F64 77.5(153) .
F65 F54 P6 F64 145.4(166) .
P5 F54 P6 F62 -165.5(70) .
F65 F54 P6 F62 -97.6(96) .
P5 F54 P6 F65 -67.9(92) .
F65 F54 P6 F65 0.000(4) .
P5 F54 P6 F61 125.9(73) .
F65 F54 P6 F61 -166.2(106) .
P5 F54 P6 F52 40.9(42) .
F65 F54 P6 F52 108.8(89) .
P5 F54 P6 F53 -34.5(48) .
F65 F54 P6 F53 33.5(79) .
P5 F54 P6 P5 0.000(10) .
F65 F54 P6 P5 67.9(92) .
F52 P5 P6 F63 -124.3(72) .
F51 P5 P6 F63 -60.8(75) .
F53 P5 P6 F63 2.3(77) .
F54 P5 P6 F63 125.8(83) .
F56A P5 P6 F63 59.4(97) .
F55 P5 P6 F63 -169.2(96) .
F56 P5 P6 F63 12.5(158) .
F65 P5 P6 F63 53.5(98) .
F66 P5 P6 F63 -61.3(87) .
F52 P5 P6 F66 -63.0(75) .
F51 P5 P6 F66 0.4(81) .
F53 P5 P6 F66 63.5(81) .
F54 P5 P6 F66 -173.0(95) .
F56A P5 P6 F66 120.6(104) .
F55 P5 P6 F66 -108.0(114) .
F56 P5 P6 F66 73.7(161) .
F65 P5 P6 F66 114.8(108) .
F66 P5 P6 F66 0.000(7) .
F52 P5 P6 F64 -29.9(93) .
F51 P5 P6 F64 33.5(99) .
F53 P5 P6 F64 96.6(102) .
F54 P5 P6 F64 -139.9(106) .
F56A P5 P6 F64 153.7(109) .
F55 P5 P6 F64 -74.9(123) .
F56 P5 P6 F64 106.8(167) .
F65 P5 P6 F64 147.9(120) .
F66 P5 P6 F64 33.1(107) .
F52 P5 P6 F62 125.2(65) .
F51 P5 P6 F62 -171.3(58) .
F53 P5 P6 F62 -108.2(75) .
F54 P5 P6 F62 15.3(74) .
F56A P5 P6 F62 -51.1(90) .
F55 P5 P6 F62 80.3(101) .
F56 P5 P6 F62 -98.0(151) .
F65 P5 P6 F62 -56.9(94) .
F66 P5 P6 F62 -171.7(88) .
F52 P5 P6 F65 -177.8(98) .
F51 P5 P6 F65 -114.4(97) .
F53 P5 P6 F65 -51.3(86) .
F54 P5 P6 F65 72.2(93) .
F56A P5 P6 F65 5.8(110) .
F55 P5 P6 F65 137.2(125) .
F56 P5 P6 F65 -41.1(167) .
F65 P5 P6 F65 0.00(4) .
F66 P5 P6 F65 -114.8(108) .
F52 P5 P6 F61 45.1(74) .
F51 P5 P6 F61 108.6(75) .
F53 P5 P6 F61 171.7(87) .
F54 P5 P6 F61 -64.8(87) .
F56A P5 P6 F61 -131.2(94) .
F55 P5 P6 F61 0.2(113) .
F56 P5 P6 F61 -178.1(155) .
F65 P5 P6 F61 -137.0(107) .
F66 P5 P6 F61 108.2(95) .
F52 P5 P6 F52 0.00(3) .
F51 P5 P6 F52 63.4(59) .
F53 P5 P6 F52 126.5(75) .
F54 P5 P6 F52 -109.9(75) .
F56A P5 P6 F52 -176.4(91) .
F55 P5 P6 F52 -44.9(95) .
F56 P5 P6 F52 136.7(151) .
F65 P5 P6 F52 177.8(98) .
F66 P5 P6 F52 63.0(75) .
F52 P5 P6 F53 -126.5(75) .
F51 P5 P6 F53 -63.1(71) .
F53 P5 P6 F53 0.00(3) .
F54 P5 P6 F53 123.5(85) .
F56A P5 P6 F53 57.1(91) .
F55 P5 P6 F53 -171.5(111) .
F56 P5 P6 F53 10.2(151) .
F65 P5 P6 F53 51.3(86) .
F66 P5 P6 F53 -63.5(81) .
F52 P5 P6 F54 109.9(75) .
F51 P5 P6 F54 173.4(80) .
F53 P5 P6 F54 -123.5(85) .
F54 P5 P6 F54 0.000(12) .
F56A P5 P6 F54 -66.4(96) .
F55 P5 P6 F54 65.0(107) .
F56 P5 P6 F54 -113.3(158) .
F65 P5 P6 F54 -72.2(93) .
F66 P5 P6 F54 173.0(95) .
F63 P6 F61 F64 53.6(87) .
F66 P6 F61 F64 -55.1(109) .
F64 P6 F61 F64 0.00(3) .
F62 P6 F61 F64 133.9(96) .
F65 P6 F61 F64 -169.7(140) .
F52 P6 F61 F64 -94.0(86) .
F53 P6 F61 F64 -107.0(162) .
F54 P6 F61 F64 -153.5(86) .
P5 P6 F61 F64 -119.3(84) .
F66 P6 F63 F64 71.4(93) .
F64 P6 F63 F64 0.000(2) .
F62 P6 F63 F64 -121.2(85) .
F65 P6 F63 F64 154.5(101) .
F61 P6 F63 F64 -51.6(88) .
F52 P6 F63 F64 57.1(105) .
F53 P6 F63 F64 120.2(84) .
F54 P6 F63 F64 -177.4(106) .
P5 P6 F63 F64 118.7(89) .
F63 P6 F64 F61 -120.7(89) .
F66 P6 F64 F61 132.8(97) .
F62 P6 F64 F61 -49.4(93) .
F65 P6 F64 F61 165.1(197) .
F61 P6 F64 F61 0.00(4) .
F52 P6 F64 F61 87.7(75) .
F53 P6 F64 F61 151.6(75) .
F54 P6 F64 F61 56.6(158) .
P5 P6 F64 F61 105.2(86) .
F63 P6 F64 F63 0.000(3) .
F66 P6 F64 F63 -106.5(74) .
F62 P6 F64 F63 71.4(71) .
F65 P6 F64 F63 -74.2(213) .
F61 P6 F64 F63 120.7(89) .
F52 P6 F64 F63 -151.6(51) .
F53 P6 F64 F63 -87.7(68) .
F54 P6 F64 F63 177.3(111) .
P5 P6 F64 F63 -134.1(57) .
P6 F61 F64 P6 0.00(3) .
P6 F61 F64 F63 -46.4(47) .
P6 F63 F64 P6 0.000(3) .
P6 F63 F64 F61 47.4(51) .
F66 F53 F65 P6 -12.0(110) .
P5 F53 F65 P6 -95.6(72) .
P6 F53 F65 P6 0.00(4) .
F66 F53 F65 F54 71.3(121) .
P5 F53 F65 F54 -12.3(100) .
P6 F53 F65 F54 83.3(94) .
F66 F53 F65 P5 83.6(82) .
P5 F53 F65 P5 0.00(5) .
P6 F53 F65 P5 95.6(72) .
F63 P6 F65 F53 -86.3(96) .
F66 P6 F65 F53 10.9(102) .
F64 P6 F65 F53 -20.9(261) .
F62 P6 F65 F53 -170.2(99) .
F61 P6 F65 F53 137.5(122) .
F52 P6 F65 F53 59.1(90) .
F53 P6 F65 F53 0.00(5) .
F54 P6 F65 F53 115.0(122) .
P5 P6 F65 F53 60.5(78) .
F63 P6 F65 F54 158.7(62) .
F66 P6 F65 F54 -104.1(85) .
F64 P6 F65 F54 -135.9(194) .
F62 P6 F65 F54 74.8(75) .
F61 P6 F65 F54 22.5(167) .
F52 P6 F65 F54 -55.9(66) .
F53 P6 F65 F54 -115.0(123) .
F54 P6 F65 F54 0.000(3) .
P5 P6 F65 F54 -54.6(53) .
F63 P6 F65 P5 -146.8(57) .
F66 P6 F65 P5 -49.5(80) .
F64 P6 F65 P5 -81.3(217) .
F62 P6 F65 P5 129.3(73) .
F61 P6 F65 P5 77.0(149) .
F52 P6 F65 P5 -1.3(60) .
F53 P6 F65 P5 -60.5(79) .
F54 P6 F65 P5 54.6(52) .
P5 P6 F65 P5 0.00(3) .
P5 F54 F65 F53 13.0(105) .
P6 F54 F65 F53 -89.1(108) .
P5 F54 F65 P6 102.1(71) .
P6 F54 F65 P6 0.000(3) .
P5 F54 F65 P5 0.00(7) .
P6 F54 F65 P5 -102.1(71) .
F52 P5 F65 F53 -87.7(85) .
F51 P5 F65 F53 3.2(101) .
F53 P5 F65 F53 0.00(9) .
F54 P5 F65 F53 -166.5(109) .
F56A P5 F65 F53 95.3(94) .
F55 P5 F65 F53 179.8(159) .
F56 P5 F65 F53 56.9(142) .
F66 P5 F65 F53 -49.6(81) .
P6 P5 F65 F53 -89.1(100) .
F52 P5 F65 P6 1.4(64) .
F51 P5 F65 P6 92.3(83) .
F53 P5 F65 P6 89.1(100) .
F54 P5 F65 P6 -77.4(84) .
F56A P5 F65 P6 -175.6(83) .
F55 P5 F65 P6 -91.0(159) .
F56 P5 F65 P6 146.1(140) .
F66 P5 F65 P6 39.6(59) .
P6 P5 F65 P6 0.00(3) .
F52 P5 F65 F54 78.8(67) .
F51 P5 F65 F54 169.7(83) .
F53 P5 F65 F54 166.5(109) .
F54 P5 F65 F54 0.00(9) .
F56A P5 F65 F54 -98.2(84) .
F55 P5 F65 F54 -13.7(162) .
F56 P5 F65 F54 -136.6(139) .
F66 P5 F65 F54 116.9(76) .
P6 P5 F65 F54 77.4(85) .
P5 F52 F66 F53 -24.5(68) .
P6 F52 F66 F53 78.4(67) .
P5 F52 F66 P6 -102.9(54) .
P6 F52 F66 P6 0.00(6) .
P5 F52 F66 P5 0.0 .
P6 F52 F66 P5 102.9(54) .
F65 F53 F66 F52 -55.7(115) .
P5 F53 F66 F52 24.4(68) .
P6 F53 F66 F52 -68.0(53) .
F65 F53 F66 P6 12.2(113) .
P5 F53 F66 P6 92.4(65) .
P6 F53 F66 P6 0.00(5) .
F65 F53 F66 P5 -80.2(99) .
P5 F53 F66 P5 0.000(5) .
P6 F53 F66 P5 -92.4(65) .
F63 P6 F66 F52 -169.0(64) .
F64 P6 F66 F52 -106.6(95) .
F62 P6 F66 F52 81.8(319) .
F65 P6 F66 F52 86.8(82) .
F61 P6 F66 F52 -58.3(100) .
F52 P6 F66 F52 0.00(7) .
F53 P6 F66 F52 95.0(89) .
F54 P6 F66 F52 42.3(72) .
P5 P6 F66 F52 46.7(46) .
F63 P6 F66 F53 96.0(65) .
F64 P6 F66 F53 158.4(94) .
F62 P6 F66 F53 -13.2(346) .
F65 P6 F66 F53 -8.2(76) .
F61 P6 F66 F53 -153.3(73) .
F52 P6 F66 F53 -95.0(89) .
F53 P6 F66 F53 0.00(5) .
F54 P6 F66 F53 -52.7(70) .
P5 P6 F66 F53 -48.3(44) .
F63 P6 F66 P5 144.3(48) .
F64 P6 F66 P5 -153.3(85) .
F62 P6 F66 P5 35.1(332) .
F65 P6 F66 P5 40.2(67) .
F61 P6 F66 P5 -105.0(77) .
F52 P6 F66 P5 -46.7(46) .
F53 P6 F66 P5 48.3(44) .
F54 P6 F66 P5 -4.3(59) .
P5 P6 F66 P5 0.000(6) .
F52 P5 F66 F52 0.0 .
F51 P5 F66 F52 114.7(68) .
F53 P5 F66 F52 -146.2(93) .
F54 P5 F66 F52 -59.9(73) .
F56A P5 F66 F52 -165.4(102) .
F55 P5 F66 F52 44.0(104) .
F56 P5 F66 F52 171.9(133) .
F65 P5 F66 F52 -105.3(68) .
P6 P5 F66 F52 -65.6(61) .
F52 P5 F66 F53 146.2(93) .
F51 P5 F66 F53 -99.1(75) .
F53 P5 F66 F53 0.000(7) .
F54 P5 F66 F53 86.3(82) .
F56A P5 F66 F53 -19.2(112) .
F55 P5 F66 F53 -169.8(110) .
F56 P5 F66 F53 -41.9(134) .
F65 P5 F66 F53 40.9(71) .
P6 P5 F66 F53 80.6(82) .
F52 P5 F66 P6 65.6(61) .
F51 P5 F66 P6 -179.6(72) .
F53 P5 F66 P6 -80.6(82) .
F54 P5 F66 P6 5.7(78) .
F56A P5 F66 P6 -99.8(102) .
F55 P5 F66 P6 109.6(99) .
F56 P5 F66 P6 -122.4(132) .
F65 P5 F66 P6 -39.7(60) .
P6 P5 F66 P6 0.000(6) .
O62 N60 O61 O61A -179.9(12) .
O63 N60 O61 O61A 0.1(14) .
O61A N60 O61 O61A 0.00(3) .
O62A N60 O61 O61A -145.8(254) .
O63 N60 O62 O62A -12.5(90) .
O61A N60 O62 O62A 167.5(85) .
O62A N60 O62 O62A 0.00(4) .
O61 N60 O62 O62A 167.5(90) .
O62 N60 O63 O62A 14.2(102) .
O61A N60 O63 O62A -165.8(97) .
O62A N60 O63 O62A 0.00(3) .
O61 N60 O63 O62A -165.9(102) .
O62 N60 O63 O61A 180.0(13) .
O61A N60 O63 O61A 0.00(2) .
O62A N60 O63 O61A 165.8(97) .
O61 N60 O63 O61A -0.1(9) .
N60 O61 O61A N60 0.00(2) .
N60 O61 O61A O63 -0.1(6) .
O62 N60 O61A O61 0.1(15) .
O63 N60 O61A O61 -179.9(9) .
O62A N60 O61A O61 151.8(205) .
O61 N60 O61A O61 0.00(3) .
O62 N60 O61A O63 180.0(10) .
O63 N60 O61A O63 0.00(2) .
O62A N60 O61A O63 -28.2(202) .
O61 N60 O61A O63 179.9(9) .
N60 O63 O61A O61 0.1(9) .
O62A O63 O61A O61 12.6(81) .
N60 O63 O61A N60 0.00(3) .
O62A O63 O61A N60 12.5(85) .
N60 O63 O62A N60 0.00(3) .
O61A O63 O62A N60 -9.6(65) .
N60 O63 O62A O62 -7.9(62) .
O61A O63 O62A O62 -17.5(122) .
O62 N60 O62A O63 -170.4(74) .
O63 N60 O62A O63 0.00(3) .
O61A N60 O62A O63 32.8(230) .
O61 N60 O62A O63 155.0(217) .
O62 N60 O62A O62 0.00(4) .
O63 N60 O62A O62 170.4(74) .
O61A N60 O62A O62 -156.8(176) .
O61 N60 O62A O62 -34.6(263) .
N60 O62 O62A O63 8.9(69) .
N60 O62 O62A N60 0.00(4) .
O71 N70 O72 O72B -125.1(201) .
O73 N70 O72 O72B 54.9(201) .
O72B N70B O71B F55 -37.4(105) 3_656
O73B N70B O71B F55 143.1(94) 3_656
O73B N70B O72B O72 -48.7(107) .
O71B N70B O72B O72 131.9(123) .
N70 O72 O72B N70B 9.3(257) .
